data_1517452
loop_
_publ_author_name
'Takesue, Takuya'
'Fujita, Morifumi'
'Sugimura, Takashi'
'Akutsu, Hiroki'

_publ_section_title
;
 A Series of Two Oxidation Reactions of ortho-Alkenylbenzamide with
 Hypervalent Iodine(III): A Concise Entry into (3R,4R)-4-Hydroxymellein
 and (3R,4R)-4-Hydroxy-6-methoxymellein.
;
_journal_issue 17
_journal_name_full 'Organic letters'
_journal_page_first 4634
_journal_paper_doi 10.1021/ol502225p
_journal_volume 16
_journal_year 2014
_chemical_absolute_configuration rm
_chemical_formula_moiety 'C10 H10 O4'
_chemical_formula_sum 'C10 H10 O4'
_chemical_formula_weight 194.19
_space_group_IT_number 4
_symmetry_cell_setting monoclinic
_symmetry_Int_Tables_number 4
_symmetry_space_group_name_Hall 'P 2yb'
_symmetry_space_group_name_H-M 'P 1 21 1'
_atom_sites_solution_hydrogens geom
_atom_sites_solution_primary direct
_atom_sites_solution_secondary difmap
_cell_angle_alpha 90.0000
_cell_angle_beta 91.130(9)
_cell_angle_gamma 90.0000
_cell_formula_units_Z 12
_cell_length_a 6.5960(10)
_cell_length_b 25.254(4)
_cell_length_c 17.052(3)
_cell_measurement_reflns_used 3867
_cell_measurement_temperature 293
_cell_measurement_theta_max 29.28
_cell_measurement_theta_min 1.61
_cell_volume 2839.9(8)
_computing_cell_refinement CrystalClear
_computing_data_collection 'CrystalClear (Rigaku Inc., 2008)'
_computing_data_reduction CrystalClear
_computing_molecular_graphics 'CrystalStructure 4.0'
_computing_publication_material 'CrystalStructure 4.0 (Rigaku, 2010)'
_computing_structure_refinement 'SHELXL97 (Sheldrick, 2008)'
_computing_structure_solution 'Il Milione (Burla, et al., 2007)'
_diffrn_ambient_temperature 293
_diffrn_detector_area_resol_mean 7.314
_diffrn_measured_fraction_theta_full 0.989
_diffrn_measured_fraction_theta_max 0.989
_diffrn_measurement_device_type 'Rigaku Mercury70'
_diffrn_measurement_method \w
_diffrn_radiation_type 'Mo K\a'
_diffrn_radiation_wavelength 0.71075
_diffrn_reflns_av_R_equivalents 0.0577
_diffrn_reflns_limit_h_max 8
_diffrn_reflns_limit_h_min -8
_diffrn_reflns_limit_k_max 32
_diffrn_reflns_limit_k_min -24
_diffrn_reflns_limit_l_max 22
_diffrn_reflns_limit_l_min -18
_diffrn_reflns_number 17184
_diffrn_reflns_theta_full 27.50
_diffrn_reflns_theta_max 27.50
_diffrn_standards_number 0
_exptl_absorpt_coefficient_mu 0.106
_exptl_absorpt_correction_T_max 0.995
_exptl_absorpt_correction_T_min 0.976
_exptl_absorpt_correction_type numerical
_exptl_absorpt_process_details 'NUMABS (Rigaku, 1999)'
_exptl_crystal_colour colorless
_exptl_crystal_density_diffrn 1.362
_exptl_crystal_density_method 'not measured'
_exptl_crystal_description platelet
_exptl_crystal_F_000 1224.00
_exptl_crystal_size_max 0.500
_exptl_crystal_size_mid 0.500
_exptl_crystal_size_min 0.050
_refine_diff_density_max 0.230
_refine_diff_density_min -0.230
_refine_ls_extinction_method none
_refine_ls_goodness_of_fit_ref 0.933
_refine_ls_hydrogen_treatment constr
_refine_ls_number_parameters 768
_refine_ls_number_reflns 9414
_refine_ls_number_restraints 1
_refine_ls_R_factor_gt 0.0606
_refine_ls_shift/su_max 0.000
_refine_ls_structure_factor_coef Fsqd
_refine_ls_weighting_details 'w = 1/[\s^2^(Fo^2^)+(0.0881P)^2^+0.0000P] where P=(Fo^2^+2Fc^2^)/3'
_refine_ls_weighting_scheme calc
_refine_ls_wR_factor_ref 0.1843
_reflns_number_gt 4804
_reflns_number_total 9426
_reflns_threshold_expression F^2^>2.0\s(F^2^)
_cod_data_source_file ol502225p_si_010.cif
_cod_data_source_block V131128a
_cod_depositor_comments 'Adding full bibliography for 1517449--1517457.cif.'
_cod_original_cell_volume 2839.8(8)
_cod_database_code 1517452

loop_
_symmetry_equiv_pos_site_id
_symmetry_equiv_pos_as_xyz
1 +X,+Y,+Z
2 -X,1/2+Y,-Z

loop_
_atom_site_label
_atom_site_type_symbol
_atom_site_fract_x
_atom_site_fract_y
_atom_site_fract_z
_atom_site_U_iso_or_equiv
_atom_site_adp_type
_atom_site_occupancy
_atom_site_symmetry_multiplicity
_atom_site_calc_flag
_atom_site_refinement_flags
O1 O 0.2677(6) 0.4115(3) 0.2208(2) 0.0902(15) Uani 1.0 2 d .
O2 O 0.8269(5) 0.49045(12) 0.42177(19) 0.0546(8) Uani 1.0 2 d .
O3 O 0.4113(4) 0.46162(13) 0.44964(17) 0.0492(8) Uani 1.0 2 d .
O4 O 0.2076(5) 0.46896(15) 0.34629(19) 0.0643(10) Uani 1.0 2 d .
O5 O 0.2850(5) 0.2638(2) 0.2858(2) 0.0752(12) Uani 1.0 2 d .
O6 O 0.8576(5) 0.32166(12) 0.50640(19) 0.0516(8) Uani 1.0 2 d .
O7 O 0.4244(5) 0.29923(13) 0.52174(16) 0.0494(8) Uani 1.0 2 d .
O8 O 0.2245(5) 0.31402(15) 0.41915(19) 0.0610(9) Uani 1.0 2 d .
O9 O 0.2870(5) 0.11828(18) 0.34117(18) 0.0709(11) Uani 1.0 2 d .
O10 O 0.8607(5) 0.14854(13) 0.57453(19) 0.0534(8) Uani 1.0 2 d .
O11 O 0.4237(4) 0.13074(13) 0.58170(17) 0.0486(8) Uani 1.0 2 d .
O12 O 0.2272(5) 0.15535(15) 0.48310(18) 0.0582(9) Uani 1.0 2 d .
O13 O 0.5012(7) 0.4608(3) 0.9853(3) 0.1139(19) Uani 1.0 2 d .
O14 O -0.0627(5) 0.46057(16) 0.7529(3) 0.0698(10) Uani 1.0 2 d .
O15 O 0.3559(5) 0.43018(16) 0.74869(19) 0.0660(10) Uani 1.0 2 d .
O16 O 0.5573(6) 0.4721(2) 0.8331(2) 0.0849(13) Uani 1.0 2 d .
O17 O 0.4893(6) 0.2987(3) 1.0437(3) 0.0939(15) Uani 1.0 2 d .
O18 O -0.0806(5) 0.27927(15) 0.81044(19) 0.0581(9) Uani 1.0 2 d .
O19 O 0.3502(5) 0.25478(16) 0.81214(17) 0.0582(9) Uani 1.0 2 d .
O20 O 0.5479(5) 0.30087(17) 0.8916(3) 0.0753(12) Uani 1.0 2 d .
O21 O 0.5015(6) 0.1448(3) 1.0977(3) 0.1041(17) Uani 1.0 2 d .
O22 O -0.0651(5) 0.09838(16) 0.87085(19) 0.0638(10) Uani 1.0 2 d .
O23 O 0.3672(5) 0.07536(15) 0.87855(18) 0.0644(10) Uani 1.0 2 d .
O24 O 0.5611(6) 0.12996(19) 0.9470(3) 0.0818(13) Uani 1.0 2 d .
C1 C 0.7823(8) 0.3598(3) 0.2413(3) 0.0633(14) Uani 1.0 2 d .
C2 C 0.5907(8) 0.3701(3) 0.2112(3) 0.0650(15) Uani 1.0 2 d .
C3 C 0.8438(7) 0.37936(19) 0.3150(3) 0.0513(12) Uani 1.0 2 d .
C4 C 0.4557(7) 0.4008(3) 0.2537(3) 0.0603(14) Uani 1.0 2 d .
C5 C 0.7099(6) 0.40972(18) 0.3580(3) 0.0443(10) Uani 1.0 2 d .
C6 C 0.5117(6) 0.42027(18) 0.3280(3) 0.0427(11) Uani 1.0 2 d .
C7 C 0.7682(7) 0.43659(18) 0.4346(3) 0.0470(11) Uani 1.0 2 d .
C8 C 0.3700(7) 0.45054(19) 0.3748(3) 0.0471(11) Uani 1.0 2 d .
C9 C 0.5898(7) 0.43598(19) 0.4885(3) 0.0467(11) Uani 1.0 2 d .
C10 C 0.6269(8) 0.4667(3) 0.5652(3) 0.0619(14) Uani 1.0 2 d .
C11 C 0.7928(8) 0.2090(3) 0.3030(4) 0.0618(14) Uani 1.0 2 d .
C12 C 0.6063(8) 0.2234(3) 0.2714(3) 0.0635(15) Uani 1.0 2 d .
C13 C 0.8509(7) 0.22236(19) 0.3791(3) 0.0536(12) Uani 1.0 2 d .
C14 C 0.4697(7) 0.2506(3) 0.3178(3) 0.0528(12) Uani 1.0 2 d .
C15 C 0.7204(7) 0.25027(18) 0.4258(3) 0.0444(10) Uani 1.0 2 d .
C16 C 0.5252(7) 0.26391(19) 0.3958(3) 0.0442(11) Uani 1.0 2 d .
C17 C 0.7762(7) 0.26895(18) 0.5070(3) 0.0448(11) Uani 1.0 2 d .
C18 C 0.3834(7) 0.29314(19) 0.4447(3) 0.0461(11) Uani 1.0 2 d .
C19 C 0.5911(7) 0.2688(2) 0.5592(3) 0.0493(11) Uani 1.0 2 d .
C20 C 0.6250(8) 0.2935(3) 0.6381(3) 0.0684(16) Uani 1.0 2 d .
C21 C 0.7849(9) 0.0561(3) 0.3484(3) 0.0626(14) Uani 1.0 2 d .
C22 C 0.6022(8) 0.0760(3) 0.3205(3) 0.0636(15) Uani 1.0 2 d .
C23 C 0.8428(7) 0.06188(19) 0.4268(3) 0.0525(12) Uani 1.0 2 d .
C24 C 0.4687(7) 0.1007(2) 0.3711(3) 0.0525(12) Uani 1.0 2 d .
C25 C 0.7123(6) 0.08727(17) 0.4784(3) 0.0430(10) Uani 1.0 2 d .
C26 C 0.5238(6) 0.10679(17) 0.4503(3) 0.0404(10) Uani 1.0 2 d .
C27 C 0.7698(7) 0.09702(19) 0.5634(3) 0.0471(11) Uani 1.0 2 d .
C28 C 0.3832(6) 0.13239(18) 0.5043(3) 0.0421(10) Uani 1.0 2 d .
C29 C 0.5818(7) 0.0950(2) 0.6140(3) 0.0507(12) Uani 1.0 2 d .
C30 C 0.6174(8) 0.1113(3) 0.6976(3) 0.0671(15) Uani 1.0 2 d .
C31 C 0.0021(12) 0.4010(3) 1.0036(4) 0.0858(19) Uani 1.0 2 d .
C32 C 0.1913(11) 0.4219(3) 1.0230(4) 0.088(3) Uani 1.0 2 d .
C33 C -0.0619(9) 0.3971(3) 0.9266(3) 0.0686(15) Uani 1.0 2 d .
C34 C 0.3209(9) 0.4392(3) 0.9642(4) 0.0740(17) Uani 1.0 2 d .
C35 C 0.0648(7) 0.4115(2) 0.8669(3) 0.0533(12) Uani 1.0 2 d .
C36 C 0.2601(8) 0.4315(2) 0.8842(3) 0.0571(13) Uani 1.0 2 d .
C37 C 0.0064(8) 0.4094(2) 0.7813(3) 0.0557(12) Uani 1.0 2 d .
C38 C 0.3991(8) 0.4465(3) 0.8219(3) 0.0665(15) Uani 1.0 2 d .
C39 C 0.1860(8) 0.3933(3) 0.7335(3) 0.0616(14) Uani 1.0 2 d .
C40 C 0.1510(9) 0.3937(3) 0.6447(3) 0.0745(17) Uani 1.0 2 d .
C41 C -0.0121(10) 0.2435(3) 1.0685(4) 0.0785(18) Uani 1.0 2 d .
C42 C 0.1723(10) 0.2658(3) 1.0858(3) 0.082(2) Uani 1.0 2 d .
C43 C -0.0718(9) 0.2308(3) 0.9921(4) 0.0694(15) Uani 1.0 2 d .
C44 C 0.3067(8) 0.2759(3) 1.0247(3) 0.0677(16) Uani 1.0 2 d .
C45 C 0.0579(7) 0.2419(2) 0.9317(3) 0.0495(12) Uani 1.0 2 d .
C46 C 0.2517(7) 0.2633(2) 0.9469(3) 0.0489(11) Uani 1.0 2 d .
C47 C -0.0002(7) 0.2316(2) 0.8463(3) 0.0523(12) Uani 1.0 2 d .
C48 C 0.3907(7) 0.2741(2) 0.8837(3) 0.0559(13) Uani 1.0 2 d .
C49 C 0.1839(7) 0.2148(3) 0.8013(3) 0.0578(13) Uani 1.0 2 d .
C50 C 0.1507(9) 0.2117(3) 0.7130(3) 0.0783(18) Uani 1.0 2 d .
C51 C 0.0053(11) 0.0902(4) 1.1334(4) 0.094(3) Uani 1.0 2 d .
C52 C 0.1839(11) 0.1142(4) 1.1456(4) 0.094(3) Uani 1.0 2 d .
C53 C -0.0553(9) 0.0703(3) 1.0613(4) 0.0779(18) Uani 1.0 2 d .
C54 C 0.3189(9) 0.1192(3) 1.0848(3) 0.0772(18) Uani 1.0 2 d .
C55 C 0.0730(7) 0.0750(2) 0.9990(3) 0.0566(13) Uani 1.0 2 d .
C56 C 0.2630(7) 0.0987(2) 1.0099(3) 0.0525(12) Uani 1.0 2 d .
C57 C 0.0157(8) 0.0562(3) 0.9174(3) 0.0575(13) Uani 1.0 2 d .
C58 C 0.4036(7) 0.1026(3) 0.9446(3) 0.0589(14) Uani 1.0 2 d .
C59 C 0.2049(9) 0.0349(3) 0.8769(3) 0.0673(15) Uani 1.0 2 d .
C60 C 0.1745(11) 0.0212(4) 0.7906(4) 0.101(3) Uani 1.0 2 d .
H1 H 0.8720 0.3396 0.2124 0.0760 Uiso 1.0 2 calc R
H1O H 0.1998 0.4280 0.2522 0.1083 Uiso 1.0 2 calc R
H2A H 0.5514 0.3565 0.1626 0.0780 Uiso 1.0 2 calc R
H2O H 0.9128 0.4916 0.3877 0.0656 Uiso 1.0 2 calc R
H3 H 0.9731 0.3721 0.3350 0.0615 Uiso 1.0 2 calc R
H5O H 0.2416 0.2903 0.3078 0.0902 Uiso 1.0 2 calc R
H6O H 0.9631 0.3220 0.4818 0.0619 Uiso 1.0 2 calc R
H7 H 0.8815 0.4174 0.4594 0.0564 Uiso 1.0 2 calc R
H9 H 0.5558 0.3992 0.5010 0.0561 Uiso 1.0 2 calc R
H9O H 0.2228 0.1325 0.3761 0.0851 Uiso 1.0 2 calc R
H10A H 0.6569 0.5030 0.5533 0.0743 Uiso 1.0 2 calc R
H10B H 0.7393 0.4513 0.5936 0.0743 Uiso 1.0 2 calc R
H10C H 0.5078 0.4650 0.5965 0.0743 Uiso 1.0 2 calc R
H10O H 0.9617 0.1510 0.5474 0.0641 Uiso 1.0 2 calc R
H11 H 0.8819 0.1898 0.2724 0.0741 Uiso 1.0 2 calc R
H12 H 0.5725 0.2151 0.2197 0.0762 Uiso 1.0 2 calc R
H13O H 0.5504 0.4756 0.9474 0.1367 Uiso 1.0 2 calc R
H13 H 0.9780 0.2125 0.3986 0.0643 Uiso 1.0 2 calc R
H14O H -0.1714 0.4678 0.7728 0.0837 Uiso 1.0 2 calc R
H17A H 0.8784 0.2449 0.5295 0.0537 Uiso 1.0 2 calc R
H17O H 0.5500 0.3057 1.0035 0.1127 Uiso 1.0 2 calc R
H18O H -0.1903 0.2864 0.8296 0.0697 Uiso 1.0 2 calc R
H19 H 0.5463 0.2321 0.5664 0.0592 Uiso 1.0 2 calc R
H20A H 0.5008 0.2929 0.6665 0.0820 Uiso 1.0 2 calc R
H20B H 0.6686 0.3295 0.6317 0.0820 Uiso 1.0 2 calc R
H20C H 0.7273 0.2740 0.6666 0.0820 Uiso 1.0 2 calc R
H21A H 0.8703 0.0385 0.3143 0.0751 Uiso 1.0 2 calc R
H21O H 0.5661 0.1450 1.0571 0.1249 Uiso 1.0 2 calc R
H22 H 0.5682 0.0729 0.2675 0.0764 Uiso 1.0 2 calc R
H22O H -0.1764 0.1069 0.8873 0.0765 Uiso 1.0 2 calc R
H23 H 0.9673 0.0490 0.4447 0.0630 Uiso 1.0 2 calc R
H27 H 0.8658 0.0697 0.5810 0.0565 Uiso 1.0 2 calc R
H29 H 0.5289 0.0587 0.6133 0.0608 Uiso 1.0 2 calc R
H30A H 0.6637 0.1473 0.6994 0.0806 Uiso 1.0 2 calc R
H30B H 0.7181 0.0886 0.7214 0.0806 Uiso 1.0 2 calc R
H30C H 0.4931 0.1083 0.7257 0.0806 Uiso 1.0 2 calc R
H31 H -0.0824 0.3896 1.0432 0.1030 Uiso 1.0 2 calc R
H32 H 0.2322 0.4243 1.0754 0.1053 Uiso 1.0 2 calc R
H33 H -0.1916 0.3846 0.9146 0.0823 Uiso 1.0 2 calc R
H37 H -0.1024 0.3834 0.7735 0.0668 Uiso 1.0 2 calc R
H39 H 0.2284 0.3576 0.7495 0.0739 Uiso 1.0 2 calc R
H40A H 0.1121 0.4287 0.6281 0.0894 Uiso 1.0 2 calc R
H40B H 0.0452 0.3692 0.6308 0.0894 Uiso 1.0 2 calc R
H40C H 0.2738 0.3837 0.6192 0.0894 Uiso 1.0 2 calc R
H41 H -0.1004 0.2366 1.1091 0.0942 Uiso 1.0 2 calc R
H42 H 0.2082 0.2741 1.1374 0.0981 Uiso 1.0 2 calc R
H43 H -0.1971 0.2151 0.9819 0.0833 Uiso 1.0 2 calc R
H47 H -0.1029 0.2036 0.8434 0.0627 Uiso 1.0 2 calc R
H49 H 0.2310 0.1803 0.8208 0.0694 Uiso 1.0 2 calc R
H50A H 0.1121 0.2460 0.6933 0.0939 Uiso 1.0 2 calc R
H50B H 0.0452 0.1867 0.7011 0.0939 Uiso 1.0 2 calc R
H50C H 0.2740 0.2007 0.6889 0.0939 Uiso 1.0 2 calc R
H51 H -0.0818 0.0868 1.1753 0.1126 Uiso 1.0 2 calc R
H52 H 0.2176 0.1275 1.1950 0.1125 Uiso 1.0 2 calc R
H53 H -0.1810 0.0541 1.0549 0.0935 Uiso 1.0 2 calc R
H57 H -0.0854 0.0279 0.9209 0.0690 Uiso 1.0 2 calc R
H59 H 0.2533 0.0034 0.9050 0.0807 Uiso 1.0 2 calc R
H60A H 0.1357 0.0525 0.7620 0.1215 Uiso 1.0 2 calc R
H60B H 0.0698 -0.0050 0.7851 0.1215 Uiso 1.0 2 calc R
H60C H 0.2987 0.0076 0.7703 0.1215 Uiso 1.0 2 calc R

loop_
_atom_site_aniso_label
_atom_site_aniso_U_11
_atom_site_aniso_U_22
_atom_site_aniso_U_33
_atom_site_aniso_U_12
_atom_site_aniso_U_13
_atom_site_aniso_U_23
O1 0.054(3) 0.161(5) 0.055(3) 0.007(3) -0.0112(18) -0.030(3)
O2 0.053(2) 0.0414(18) 0.069(3) -0.0096(15) 0.0081(16) -0.0028(16)
O3 0.0391(16) 0.057(2) 0.0514(19) 0.0051(15) 0.0023(13) -0.0065(16)
O4 0.0386(17) 0.084(3) 0.070(3) 0.0093(18) -0.0081(15) -0.008(2)
O5 0.053(2) 0.119(4) 0.052(2) 0.001(3) -0.0145(17) -0.010(2)
O6 0.0408(17) 0.050(2) 0.064(2) -0.0050(15) 0.0046(15) -0.0052(16)
O7 0.0389(16) 0.066(3) 0.0429(17) -0.0001(15) -0.0003(13) -0.0018(15)
O8 0.0392(17) 0.088(3) 0.056(2) 0.0080(18) -0.0009(15) -0.0018(19)
O9 0.056(2) 0.111(4) 0.0461(19) 0.006(2) -0.0069(16) -0.002(2)
O10 0.0429(18) 0.060(2) 0.057(2) -0.0045(15) 0.0030(15) -0.0089(17)
O11 0.0392(16) 0.066(3) 0.0410(17) 0.0071(15) 0.0043(13) -0.0015(15)
O12 0.0434(18) 0.075(3) 0.056(2) 0.0163(17) -0.0026(15) -0.0043(18)
O13 0.085(3) 0.187(6) 0.070(3) -0.001(4) -0.025(3) -0.030(4)
O14 0.055(2) 0.075(3) 0.080(3) 0.008(2) 0.0103(18) 0.015(3)
O15 0.051(2) 0.095(3) 0.052(2) -0.0093(19) -0.0014(16) -0.0054(19)
O16 0.052(2) 0.126(4) 0.076(3) -0.023(3) -0.0040(18) -0.012(3)
O17 0.057(3) 0.156(5) 0.069(3) -0.007(3) -0.0133(19) -0.035(3)
O18 0.0450(18) 0.076(3) 0.0530(19) 0.0095(17) 0.0020(15) 0.0006(17)
O19 0.0415(17) 0.087(3) 0.0460(19) -0.0073(17) 0.0059(14) -0.0146(18)
O20 0.0385(19) 0.105(4) 0.083(3) -0.0194(19) 0.0014(17) -0.025(3)
O21 0.072(3) 0.160(5) 0.080(3) -0.003(3) -0.022(3) -0.047(3)
O22 0.050(2) 0.083(3) 0.058(2) 0.0023(19) -0.0056(16) 0.004(2)
O23 0.0499(19) 0.092(3) 0.0515(19) -0.0039(19) 0.0000(15) -0.0137(19)
O24 0.047(2) 0.117(4) 0.081(3) -0.014(3) 0.0028(18) -0.022(3)
C1 0.059(4) 0.066(4) 0.066(4) 0.004(3) 0.012(3) -0.009(3)
C2 0.067(4) 0.081(4) 0.047(3) -0.019(3) 0.005(3) -0.023(3)
C3 0.052(3) 0.053(3) 0.049(3) 0.013(3) 0.002(3) -0.004(3)
C4 0.043(3) 0.090(5) 0.047(3) -0.011(3) 0.004(3) -0.013(3)
C5 0.039(3) 0.047(3) 0.047(3) -0.004(2) 0.0005(19) -0.000(2)
C6 0.037(3) 0.055(3) 0.037(3) -0.005(2) 0.0058(18) -0.004(2)
C7 0.044(3) 0.043(3) 0.053(3) 0.003(2) -0.003(2) 0.005(3)
C8 0.039(3) 0.054(3) 0.048(3) -0.000(2) 0.004(2) -0.001(3)
C9 0.047(3) 0.047(3) 0.046(3) 0.002(2) -0.005(2) 0.004(2)
C10 0.066(4) 0.077(4) 0.044(3) 0.009(3) 0.003(3) -0.012(3)
C11 0.054(3) 0.064(4) 0.068(4) 0.002(3) 0.013(3) -0.013(3)
C12 0.071(4) 0.072(4) 0.048(3) -0.019(3) 0.008(3) -0.015(3)
C13 0.051(3) 0.050(3) 0.061(4) 0.007(3) 0.005(3) -0.004(3)
C14 0.047(3) 0.069(4) 0.042(3) -0.010(3) -0.010(2) 0.004(3)
C15 0.044(3) 0.043(3) 0.046(3) 0.001(2) 0.000(2) -0.001(2)
C16 0.036(3) 0.053(3) 0.044(3) -0.005(2) 0.0007(18) 0.001(2)
C17 0.042(3) 0.043(3) 0.049(3) 0.004(2) -0.007(2) 0.002(2)
C18 0.037(3) 0.056(3) 0.045(3) -0.002(2) -0.000(2) 0.004(3)
C19 0.047(3) 0.055(3) 0.046(3) 0.004(3) -0.004(2) 0.010(3)
C20 0.064(4) 0.099(5) 0.042(3) 0.003(3) -0.000(3) 0.006(3)
C21 0.064(4) 0.067(4) 0.058(4) 0.006(3) 0.022(3) -0.009(3)
C22 0.065(4) 0.087(5) 0.039(3) 0.000(3) 0.007(3) -0.004(3)
C23 0.044(3) 0.052(3) 0.062(3) 0.005(3) 0.010(3) 0.004(3)
C24 0.041(3) 0.072(4) 0.045(3) -0.009(3) 0.003(2) -0.004(3)
C25 0.038(3) 0.042(3) 0.048(3) 0.0010(19) 0.0060(19) -0.002(2)
C26 0.035(2) 0.041(3) 0.045(3) -0.0024(18) 0.0008(18) -0.0027(19)
C27 0.046(3) 0.046(3) 0.048(3) 0.008(2) -0.004(2) -0.003(2)
C28 0.036(3) 0.044(3) 0.047(3) 0.0008(19) 0.0005(19) -0.004(2)
C29 0.049(3) 0.061(3) 0.042(3) 0.014(3) -0.001(2) 0.005(3)
C30 0.064(4) 0.091(5) 0.047(3) 0.009(3) -0.001(3) 0.005(3)
C31 0.118(6) 0.078(5) 0.063(4) 0.005(4) 0.028(4) 0.004(4)
C32 0.118(6) 0.101(6) 0.045(4) 0.038(5) 0.002(4) -0.004(4)
C33 0.076(4) 0.072(4) 0.058(4) -0.006(3) 0.016(3) 0.001(3)
C34 0.074(4) 0.092(5) 0.056(4) 0.021(4) -0.004(3) -0.012(4)
C35 0.059(3) 0.051(3) 0.051(3) 0.006(3) 0.005(3) 0.003(3)
C36 0.053(3) 0.067(4) 0.051(3) 0.015(3) -0.001(3) -0.005(3)
C37 0.053(3) 0.059(3) 0.056(3) -0.013(3) 0.008(3) 0.005(3)
C38 0.049(3) 0.089(5) 0.061(4) 0.004(3) -0.006(3) -0.003(3)
C39 0.058(3) 0.065(4) 0.063(4) -0.006(3) -0.002(3) -0.003(3)
C40 0.066(4) 0.091(5) 0.066(4) -0.011(4) 0.002(3) -0.015(4)
C41 0.086(5) 0.102(6) 0.048(4) 0.004(4) 0.019(3) 0.021(3)
C42 0.083(5) 0.118(6) 0.044(3) 0.033(4) -0.005(3) -0.016(4)
C43 0.066(4) 0.081(4) 0.062(4) -0.006(3) 0.005(3) 0.018(3)
C44 0.050(3) 0.092(5) 0.061(4) 0.012(3) -0.011(3) -0.018(3)
C45 0.044(3) 0.066(4) 0.039(3) -0.003(3) 0.001(2) 0.006(3)
C46 0.040(3) 0.064(3) 0.042(3) 0.002(3) -0.0041(19) -0.005(3)
C47 0.044(3) 0.058(3) 0.055(3) -0.008(3) 0.000(3) -0.002(3)
C48 0.040(3) 0.070(4) 0.057(3) 0.002(3) -0.004(3) -0.013(3)
C49 0.050(3) 0.063(4) 0.060(3) -0.004(3) -0.008(3) -0.014(3)
C50 0.060(4) 0.108(5) 0.067(4) -0.002(4) -0.008(3) -0.034(4)
C51 0.093(5) 0.132(7) 0.057(4) 0.019(5) 0.019(4) 0.029(4)
C52 0.092(5) 0.150(7) 0.039(3) 0.038(5) -0.004(4) -0.009(4)
C53 0.075(4) 0.098(5) 0.062(4) -0.005(4) 0.022(3) 0.017(4)
C54 0.068(4) 0.113(5) 0.051(4) 0.022(4) -0.015(3) -0.016(4)
C55 0.053(3) 0.069(4) 0.047(3) 0.007(3) 0.003(3) 0.003(3)
C56 0.053(3) 0.066(4) 0.038(3) 0.004(3) 0.001(2) -0.000(3)
C57 0.049(3) 0.063(4) 0.061(3) -0.010(3) 0.000(3) 0.005(3)
C58 0.043(3) 0.082(4) 0.051(3) 0.001(3) -0.009(3) -0.006(3)
C59 0.075(4) 0.056(4) 0.070(4) -0.007(3) -0.013(3) -0.003(3)
C60 0.094(5) 0.128(7) 0.081(5) -0.007(5) -0.010(4) -0.045(5)

loop_
_atom_type_symbol
_atom_type_description
_atom_type_scat_dispersion_real
_atom_type_scat_dispersion_imag
_atom_type_scat_source
C C 0.0033 0.0016
;
International Tables for Crystallography
(1992, Vol. C, Tables 4.2.6.8 and 6.1.1.4)
;
H H 0.0000 0.0000
;
International Tables for Crystallography
(1992, Vol. C, Table 6.1.1.4)
;
O O 0.0106 0.0060
;
International Tables for Crystallography
(1992, Vol. C, Tables 4.2.6.8 and 6.1.1.4)
;

loop_
_geom_angle_atom_site_label_1
_geom_angle_atom_site_label_2
_geom_angle_atom_site_label_3
_geom_angle
_geom_angle_publ_flag
C8 O3 C9 118.8(4) yes
C18 O7 C19 119.8(4) yes
C28 O11 C29 120.7(4) yes
C38 O15 C39 120.3(4) yes
C48 O19 C49 119.4(4) yes
C58 O23 C59 119.3(4) yes
C2 C1 C3 120.9(5) yes
C1 C2 C4 120.1(5) yes
C1 C3 C5 119.4(5) yes
O1 C4 C2 118.4(5) yes
O1 C4 C6 121.2(5) yes
C2 C4 C6 120.3(5) yes
C3 C5 C6 120.2(4) yes
C3 C5 C7 123.3(4) yes
C6 C5 C7 116.3(4) yes
C4 C6 C5 119.0(4) yes
C4 C6 C8 121.2(4) yes
C5 C6 C8 119.8(4) yes
O2 C7 C5 111.0(4) yes
O2 C7 C9 108.6(4) yes
C5 C7 C9 109.5(4) yes
O3 C8 O4 116.8(4) yes
O3 C8 C6 121.0(4) yes
O4 C8 C6 122.2(4) yes
O3 C9 C7 110.1(4) yes
O3 C9 C10 105.7(4) yes
C7 C9 C10 113.6(4) yes
C12 C11 C13 121.8(5) yes
C11 C12 C14 119.4(5) yes
C11 C13 C15 120.1(5) yes
O5 C14 C12 118.4(5) yes
O5 C14 C16 122.0(5) yes
C12 C14 C16 119.6(5) yes
C13 C15 C16 119.2(4) yes
C13 C15 C17 123.3(4) yes
C16 C15 C17 117.4(4) yes
C14 C16 C15 119.9(4) yes
C14 C16 C18 119.9(4) yes
C15 C16 C18 120.2(4) yes
O6 C17 C15 111.7(4) yes
O6 C17 C19 108.1(4) yes
C15 C17 C19 110.7(4) yes
O7 C18 O8 116.5(4) yes
O7 C18 C16 119.7(4) yes
O8 C18 C16 123.9(4) yes
O7 C19 C17 110.1(4) yes
O7 C19 C20 105.6(4) yes
C17 C19 C20 114.6(4) yes
C22 C21 C23 120.9(5) yes
C21 C22 C24 120.5(5) yes
C21 C23 C25 119.5(5) yes
O9 C24 C22 118.3(4) yes
O9 C24 C26 122.2(4) yes
C22 C24 C26 119.5(4) yes
C23 C25 C26 119.7(4) yes
C23 C25 C27 122.2(4) yes
C26 C25 C27 118.1(4) yes
C24 C26 C25 119.8(4) yes
C24 C26 C28 119.9(4) yes
C25 C26 C28 120.3(4) yes
O10 C27 C25 111.7(4) yes
O10 C27 C29 107.2(4) yes
C25 C27 C29 110.2(4) yes
O11 C28 O12 117.0(4) yes
O11 C28 C26 119.1(4) yes
O12 C28 C26 123.9(4) yes
O11 C29 C27 110.1(4) yes
O11 C29 C30 106.5(4) yes
C27 C29 C30 114.6(4) yes
C32 C31 C33 120.8(7) yes
C31 C32 C34 120.4(6) yes
C31 C33 C35 120.4(6) yes
O13 C34 C32 118.8(5) yes
O13 C34 C36 122.6(5) yes
C32 C34 C36 118.5(6) yes
C33 C35 C36 120.4(5) yes
C33 C35 C37 124.0(5) yes
C36 C35 C37 115.6(4) yes
C34 C36 C35 119.2(5) yes
C34 C36 C38 119.3(5) yes
C35 C36 C38 121.5(5) yes
O14 C37 C35 111.3(4) yes
O14 C37 C39 107.8(4) yes
C35 C37 C39 110.2(4) yes
O15 C38 O16 117.8(5) yes
O15 C38 C36 118.2(5) yes
O16 C38 C36 124.0(5) yes
O15 C39 C37 109.6(5) yes
O15 C39 C40 105.6(5) yes
C37 C39 C40 115.4(5) yes
C42 C41 C43 122.1(6) yes
C41 C42 C44 119.1(5) yes
C41 C43 C45 118.9(6) yes
O17 C44 C42 117.8(5) yes
O17 C44 C46 121.9(5) yes
C42 C44 C46 120.3(5) yes
C43 C45 C46 120.9(5) yes
C43 C45 C47 122.1(5) yes
C46 C45 C47 116.9(4) yes
C44 C46 C45 118.6(5) yes
C44 C46 C48 120.2(5) yes
C45 C46 C48 121.2(4) yes
O18 C47 C45 110.3(4) yes
O18 C47 C49 108.2(4) yes
C45 C47 C49 110.1(4) yes
O19 C48 O20 116.7(5) yes
O19 C48 C46 119.4(4) yes
O20 C48 C46 123.9(5) yes
O19 C49 C47 109.9(4) yes
O19 C49 C50 104.3(4) yes
C47 C49 C50 114.6(4) yes
C52 C51 C53 122.9(6) yes
C51 C52 C54 120.1(6) yes
C51 C53 C55 119.0(6) yes
O21 C54 C52 119.6(5) yes
O21 C54 C56 121.6(5) yes
C52 C54 C56 118.8(6) yes
C53 C55 C56 119.8(5) yes
C53 C55 C57 122.5(5) yes
C56 C55 C57 117.7(4) yes
C54 C56 C55 119.5(5) yes
C54 C56 C58 120.1(5) yes
C55 C56 C58 120.5(4) yes
O22 C57 C55 111.3(5) yes
O22 C57 C59 108.0(4) yes
C55 C57 C59 109.5(4) yes
O23 C58 O24 116.6(5) yes
O23 C58 C56 119.9(5) yes
O24 C58 C56 123.5(5) yes
O23 C59 C57 110.2(5) yes
O23 C59 C60 104.9(5) yes
C57 C59 C60 114.9(5) yes
C4 O1 H1O 109.469 no
C7 O2 H2O 109.478 no
C14 O5 H5O 109.466 no
C17 O6 H6O 109.484 no
C24 O9 H9O 109.476 no
C27 O10 H10O 109.462 no
C34 O13 H13O 109.480 no
C37 O14 H14O 109.469 no
C44 O17 H17O 109.472 no
C47 O18 H18O 109.479 no
C54 O21 H21O 109.480 no
C57 O22 H22O 109.466 no
C2 C1 H1 119.534 no
C3 C1 H1 119.534 no
C1 C2 H2A 119.971 no
C4 C2 H2A 119.974 no
C1 C3 H3 120.290 no
C5 C3 H3 120.280 no
O2 C7 H7 109.219 no
C5 C7 H7 109.218 no
C9 C7 H7 109.231 no
O3 C9 H9 109.086 no
C7 C9 H9 109.074 no
C10 C9 H9 109.089 no
C9 C10 H10A 109.474 no
C9 C10 H10B 109.473 no
C9 C10 H10C 109.473 no
H10A C10 H10B 109.467 no
H10A C10 H10C 109.472 no
H10B C10 H10C 109.467 no
C12 C11 H11 119.080 no
C13 C11 H11 119.086 no
C11 C12 H12 120.327 no
C14 C12 H12 120.321 no
C11 C13 H13 119.966 no
C15 C13 H13 119.953 no
O6 C17 H17A 108.778 no
C15 C17 H17A 108.756 no
C19 C17 H17A 108.768 no
O7 C19 H19 108.792 no
C17 C19 H19 108.797 no
C20 C19 H19 108.782 no
C19 C20 H20A 109.471 no
C19 C20 H20B 109.473 no
C19 C20 H20C 109.472 no
H20A C20 H20B 109.471 no
H20A C20 H20C 109.470 no
H20B C20 H20C 109.472 no
C22 C21 H21A 119.538 no
C23 C21 H21A 119.545 no
C21 C22 H22 119.740 no
C24 C22 H22 119.744 no
C21 C23 H23 120.255 no
C25 C23 H23 120.250 no
O10 C27 H27 109.223 no
C25 C27 H27 109.223 no
C29 C27 H27 109.223 no
O11 C29 H29 108.530 no
C27 C29 H29 108.528 no
C30 C29 H29 108.519 no
C29 C30 H30A 109.470 no
C29 C30 H30B 109.477 no
C29 C30 H30C 109.474 no
H30A C30 H30B 109.471 no
H30A C30 H30C 109.456 no
H30B C30 H30C 109.480 no
C32 C31 H31 119.598 no
C33 C31 H31 119.607 no
C31 C32 H32 119.781 no
C34 C32 H32 119.777 no
C31 C33 H33 119.775 no
C35 C33 H33 119.785 no
O14 C37 H37 109.133 no
C35 C37 H37 109.139 no
C39 C37 H37 109.141 no
O15 C39 H39 108.682 no
C37 C39 H39 108.688 no
C40 C39 H39 108.672 no
C39 C40 H40A 109.464 no
C39 C40 H40B 109.480 no
C39 C40 H40C 109.472 no
H40A C40 H40B 109.465 no
H40A C40 H40C 109.473 no
H40B C40 H40C 109.474 no
C42 C41 H41 118.940 no
C43 C41 H41 118.934 no
C41 C42 H42 120.457 no
C44 C42 H42 120.453 no
C41 C43 H43 120.524 no
C45 C43 H43 120.534 no
O18 C47 H47 109.410 no
C45 C47 H47 109.405 no
C49 C47 H47 109.415 no
O19 C49 H49 109.266 no
C47 C49 H49 109.274 no
C50 C49 H49 109.281 no
C49 C50 H50A 109.471 no
C49 C50 H50B 109.479 no
C49 C50 H50C 109.472 no
H50A C50 H50B 109.467 no
H50A C50 H50C 109.470 no
H50B C50 H50C 109.468 no
C52 C51 H51 118.566 no
C53 C51 H51 118.568 no
C51 C52 H52 119.965 no
C54 C52 H52 119.969 no
C51 C53 H53 120.500 no
C55 C53 H53 120.492 no
O22 C57 H57 109.365 no
C55 C57 H57 109.370 no
C59 C57 H57 109.373 no
O23 C59 H59 108.884 no
C57 C59 H59 108.892 no
C60 C59 H59 108.888 no
C59 C60 H60A 109.469 no
C59 C60 H60B 109.474 no
C59 C60 H60C 109.476 no
H60A C60 H60B 109.463 no
H60A C60 H60C 109.469 no
H60B C60 H60C 109.476 no

loop_
_geom_bond_atom_site_label_1
_geom_bond_atom_site_label_2
_geom_bond_distance
_geom_bond_publ_flag
O1 C4 1.377(6) yes
O2 C7 1.432(6) yes
O3 C8 1.329(6) yes
O3 C9 1.488(6) yes
O4 C8 1.257(6) yes
O5 C14 1.366(6) yes
O6 C17 1.435(6) yes
O7 C18 1.345(5) yes
O7 C19 1.477(6) yes
O8 C18 1.244(6) yes
O9 C24 1.368(6) yes
O10 C27 1.444(6) yes
O11 C28 1.341(6) yes
O11 C29 1.478(6) yes
O12 C28 1.229(6) yes
O13 C34 1.350(8) yes
O14 C37 1.450(7) yes
O15 C38 1.339(7) yes
O15 C39 1.476(7) yes
O16 C38 1.239(7) yes
O17 C44 1.369(7) yes
O18 C47 1.445(6) yes
O19 C48 1.336(6) yes
O19 C49 1.500(6) yes
O20 C48 1.243(6) yes
O21 C54 1.382(8) yes
O22 C57 1.425(7) yes
O23 C58 1.338(6) yes
O23 C59 1.479(7) yes
O24 C58 1.247(7) yes
C1 C2 1.379(8) yes
C1 C3 1.403(7) yes
C2 C4 1.395(8) yes
C3 C5 1.389(7) yes
C4 C6 1.402(7) yes
C5 C6 1.420(6) yes
C5 C7 1.514(6) yes
C6 C8 1.458(6) yes
C7 C9 1.507(7) yes
C9 C10 1.535(7) yes
C11 C12 1.382(8) yes
C11 C13 1.388(8) yes
C12 C14 1.392(8) yes
C13 C15 1.379(7) yes
C14 C16 1.414(7) yes
C15 C16 1.418(6) yes
C15 C17 1.500(6) yes
C16 C18 1.465(7) yes
C17 C19 1.526(6) yes
C19 C20 1.495(7) yes
C21 C22 1.381(8) yes
C21 C23 1.390(7) yes
C22 C24 1.392(7) yes
C23 C25 1.399(7) yes
C24 C26 1.401(6) yes
C25 C26 1.412(6) yes
C25 C27 1.511(6) yes
C26 C28 1.469(6) yes
C27 C29 1.526(6) yes
C29 C30 1.498(7) yes
C31 C32 1.389(11) yes
C31 C33 1.376(9) yes
C32 C34 1.401(9) yes
C33 C35 1.378(8) yes
C34 C36 1.427(8) yes
C35 C36 1.409(7) yes
C35 C37 1.505(7) yes
C36 C38 1.467(8) yes
C37 C39 1.507(7) yes
C39 C40 1.527(8) yes
C41 C42 1.368(10) yes
C41 C43 1.390(8) yes
C42 C44 1.405(8) yes
C43 C45 1.381(8) yes
C44 C46 1.404(7) yes
C45 C46 1.408(7) yes
C45 C47 1.521(7) yes
C46 C48 1.455(7) yes
C47 C49 1.511(7) yes
C49 C50 1.518(8) yes
C51 C52 1.336(11) yes
C51 C53 1.380(9) yes
C52 C54 1.387(9) yes
C53 C55 1.376(8) yes
C54 C56 1.419(7) yes
C55 C56 1.398(7) yes
C55 C57 1.511(7) yes
C56 C58 1.466(7) yes
C57 C59 1.536(8) yes
C59 C60 1.521(8) yes
O1 H1O 0.820 no
O2 H2O 0.820 no
O5 H5O 0.820 no
O6 H6O 0.820 no
O9 H9O 0.820 no
O10 H10O 0.820 no
O13 H13O 0.820 no
O14 H14O 0.820 no
O17 H17O 0.820 no
O18 H18O 0.820 no
O21 H21O 0.820 no
O22 H22O 0.820 no
C1 H1 0.930 no
C2 H2A 0.930 no
C3 H3 0.930 no
C7 H7 0.980 no
C9 H9 0.980 no
C10 H10A 0.960 no
C10 H10B 0.960 no
C10 H10C 0.960 no
C11 H11 0.930 no
C12 H12 0.930 no
C13 H13 0.930 no
C17 H17A 0.980 no
C19 H19 0.980 no
C20 H20A 0.960 no
C20 H20B 0.960 no
C20 H20C 0.960 no
C21 H21A 0.930 no
C22 H22 0.930 no
C23 H23 0.930 no
C27 H27 0.980 no
C29 H29 0.980 no
C30 H30A 0.960 no
C30 H30B 0.960 no
C30 H30C 0.960 no
C31 H31 0.930 no
C32 H32 0.930 no
C33 H33 0.930 no
C37 H37 0.980 no
C39 H39 0.980 no
C40 H40A 0.960 no
C40 H40B 0.960 no
C40 H40C 0.960 no
C41 H41 0.930 no
C42 H42 0.930 no
C43 H43 0.930 no
C47 H47 0.980 no
C49 H49 0.980 no
C50 H50A 0.960 no
C50 H50B 0.960 no
C50 H50C 0.960 no
C51 H51 0.930 no
C52 H52 0.930 no
C53 H53 0.930 no
C57 H57 0.980 no
C59 H59 0.980 no
C60 H60A 0.960 no
C60 H60B 0.960 no
C60 H60C 0.960 no

loop_
_geom_contact_atom_site_label_1
_geom_contact_atom_site_label_2
_geom_contact_distance
_geom_contact_publ_flag
_geom_contact_site_symmetry_2
O1 O4 2.622(6) no .
O1 C8 2.873(6) no .
O2 O3 2.885(5) no .
O2 C3 3.347(6) no .
O2 C6 3.145(6) no .
O2 C8 3.263(6) no .
O2 C10 2.865(6) no .
O3 C5 2.856(6) no .
O4 C4 2.869(7) no .
O4 C9 3.562(6) no .
O5 O8 2.641(6) no .
O5 C18 2.871(6) no .
O6 O7 2.930(4) no .
O6 C13 3.317(6) no .
O6 C16 3.213(6) no .
O6 C18 3.359(6) no .
O6 C20 2.835(6) no .
O7 C15 2.853(6) no .
O8 C14 2.877(6) no .
O8 C19 3.554(6) no .
O9 O12 2.632(5) no .
O9 C28 2.864(6) no .
O10 O11 2.923(4) no .
O10 C23 3.338(6) no .
O10 C26 3.217(5) no .
O10 C28 3.372(5) no .
O10 C30 2.829(6) no .
O11 C25 2.840(5) no .
O12 C24 2.866(6) no .
O12 C29 3.546(6) no .
O13 O16 2.645(6) no .
O13 C38 2.877(7) no .
O14 O15 2.868(5) no .
O14 C33 3.367(7) no .
O14 C36 3.146(6) no .
O14 C38 3.263(7) no .
O14 C40 2.889(7) no .
O15 C35 2.850(6) no .
O16 C34 2.874(7) no .
O16 C39 3.561(7) no .
O17 O20 2.630(6) no .
O17 C48 2.862(7) no .
O18 O19 2.908(5) no .
O18 C43 3.331(7) no .
O18 C46 3.191(6) no .
O18 C48 3.330(6) no .
O18 C50 2.845(7) no .
O19 C45 2.852(6) no .
O20 C44 2.867(7) no .
O20 C49 3.566(7) no .
O21 O24 2.633(6) no .
O21 C58 2.880(7) no .
O22 O23 2.911(5) no .
O22 C53 3.323(7) no .
O22 C56 3.179(6) no .
O22 C58 3.316(6) no .
O22 C60 2.872(9) no .
O23 C55 2.853(6) no .
O24 C54 2.879(7) no .
O24 C59 3.549(7) no .
C1 C6 2.794(7) no .
C2 C5 2.795(7) no .
C3 C4 2.799(7) no .
C6 C9 2.803(6) no .
C7 C8 2.821(6) no .
C11 C16 2.767(7) no .
C12 C15 2.807(7) no .
C13 C14 2.796(7) no .
C16 C19 2.814(6) no .
C17 C18 2.847(6) no .
C21 C26 2.783(7) no .
C22 C25 2.789(7) no .
C23 C24 2.803(7) no .
C26 C29 2.825(6) no .
C27 C28 2.865(6) no .
C31 C36 2.788(9) no .
C32 C35 2.786(8) no .
C33 C34 2.803(9) no .
C36 C39 2.781(7) no .
C37 C38 2.827(7) no .
C41 C46 2.778(8) no .
C42 C45 2.786(7) no .
C43 C44 2.790(8) no .
C46 C49 2.798(7) no .
C47 C48 2.853(7) no .
C51 C56 2.740(8) no .
C52 C55 2.774(8) no .
C53 C54 2.780(9) no .
C56 C59 2.801(7) no .
C57 C58 2.844(7) no .
O1 C1 3.482(7) no 1_455
O1 C3 3.352(6) no 1_455
O1 C32 3.411(7) no 1_554
O2 O4 2.896(5) no 1_655
O3 C25 3.504(6) no 2_656
O3 C29 3.539(7) no 2_656
O4 O2 2.896(5) no 1_455
O4 C3 3.334(6) no 1_455
O4 C7 3.393(6) no 1_455
O4 C27 3.584(6) no 2_656
O4 C29 3.532(7) no 2_656
O5 C11 3.547(7) no 1_455
O5 C13 3.465(6) no 1_455
O5 C42 3.476(7) no 1_554
O6 O8 2.872(5) no 1_655
O6 C3 3.573(6) no .
O6 C5 3.493(6) no .
O6 C7 3.200(6) no .
O6 C9 3.395(6) no .
O6 C40 3.527(7) no 1_655
O8 O6 2.872(5) no 1_455
O8 C3 3.465(6) no 1_455
O8 C13 3.440(6) no 1_455
O8 C17 3.529(6) no 1_455
O9 C14 3.577(7) no .
O9 C23 3.594(6) no 1_455
O9 C52 3.391(7) no 1_554
O10 O12 2.907(5) no 1_655
O10 C17 3.295(6) no .
O10 C19 3.526(6) no .
O10 C50 3.407(7) no 1_655
O11 C50 3.550(7) no .
O12 O10 2.907(5) no 1_455
O12 C13 3.464(6) no 1_455
O12 C23 3.582(6) no 1_455
O13 C33 3.465(8) no 1_655
O13 C59 3.550(8) no 2_657
O14 O16 2.893(5) no 1_455
O14 C21 3.505(7) no 2_656
O16 O14 2.893(5) no 1_655
O16 C33 3.504(7) no 1_655
O16 C37 3.488(7) no 1_655
O17 C2 3.431(7) no 1_556
O17 C41 3.589(8) no 1_655
O17 C43 3.492(8) no 1_655
O18 O20 2.890(5) no 1_455
O18 C20 3.509(6) no 1_455
O18 C33 3.575(7) no .
O18 C37 3.374(7) no .
O20 O18 2.890(5) no 1_655
O20 C33 3.581(7) no 1_655
O20 C43 3.492(7) no 1_655
O20 C47 3.554(6) no 1_655
O21 C53 3.541(8) no 1_655
O22 O24 2.921(5) no 1_455
O22 C47 3.419(7) no .
O22 C49 3.581(7) no .
O24 O22 2.921(5) no 1_655
O24 C43 3.587(8) no 1_655
O24 C53 3.504(7) no 1_655
O24 C57 3.574(7) no 1_655
C1 O1 3.482(7) no 1_655
C2 O17 3.431(7) no 1_554
C3 O1 3.352(6) no 1_655
C3 O4 3.334(6) no 1_655
C3 O6 3.573(6) no .
C3 O8 3.465(6) no 1_655
C5 O6 3.493(6) no .
C7 O4 3.393(6) no 1_655
C7 O6 3.200(6) no .
C9 O6 3.395(6) no .
C11 O5 3.547(7) no 1_655
C13 O5 3.465(6) no 1_655
C13 O8 3.440(6) no 1_655
C13 O12 3.464(6) no 1_655
C14 O9 3.577(7) no .
C17 O8 3.529(6) no 1_655
C17 O10 3.295(6) no .
C19 O10 3.526(6) no .
C20 O18 3.509(6) no 1_655
C21 O14 3.505(7) no 2_646
C23 O9 3.594(6) no 1_655
C23 O12 3.582(6) no 1_655
C25 O3 3.504(6) no 2_646
C27 O4 3.584(6) no 2_646
C29 O3 3.539(7) no 2_646
C29 O4 3.532(7) no 2_646
C32 O1 3.411(7) no 1_556
C33 O13 3.465(8) no 1_455
C33 O16 3.504(7) no 1_455
C33 O18 3.575(7) no .
C33 O20 3.581(7) no 1_455
C37 O16 3.488(7) no 1_455
C37 O18 3.374(7) no .
C40 O6 3.527(7) no 1_455
C41 O17 3.589(8) no 1_455
C42 O5 3.476(7) no 1_556
C43 O17 3.492(8) no 1_455
C43 O20 3.492(7) no 1_455
C43 O24 3.587(8) no 1_455
C47 O20 3.554(6) no 1_455
C47 O22 3.419(7) no .
C49 O22 3.581(7) no .
C50 O10 3.407(7) no 1_455
C50 O11 3.550(7) no .
C52 O9 3.391(7) no 1_556
C53 O21 3.541(8) no 1_455
C53 O24 3.504(7) no 1_455
C57 O24 3.574(7) no 1_455
C59 O13 3.550(8) no 2_647
O1 H2A 2.5477 no .
O2 H3 3.4806 no .
O2 H9 3.2294 no .
O2 H10A 2.5475 no .
O2 H10B 3.1563 no .
O3 H2O 3.5732 no .
O3 H7 3.2973 no .
O3 H10A 2.5938 no .
O3 H10B 3.2500 no .
O3 H10C 2.5734 no .
O4 H1O 1.9077 no .
O5 H12 2.5428 no .
O6 H13 3.4161 no .
O6 H19 3.2336 no .
O6 H20B 2.5023 no .
O6 H20C 3.1215 no .
O7 H17A 3.2943 no .
O7 H20A 2.5145 no .
O7 H20B 2.5642 no .
O7 H20C 3.2102 no .
O8 H5O 1.9968 no .
O9 H22 2.5340 no .
O10 H23 3.4318 no .
O10 H29 3.2299 no .
O10 H30A 2.5161 no .
O10 H30B 3.0890 no .
O11 H27 3.2987 no .
O11 H30A 2.5654 no .
O11 H30B 3.2244 no .
O11 H30C 2.5522 no .
O12 H9O 1.9140 no .
O13 H32 2.5416 no .
O14 H33 3.4778 no .
O14 H39 3.2336 no .
O14 H40A 2.5695 no .
O14 H40B 3.1980 no .
O15 H37 3.2808 no .
O15 H40A 2.5851 no .
O15 H40B 3.2323 no .
O15 H40C 2.5488 no .
O16 H13O 1.9530 no .
O17 H42 2.5472 no .
O18 H43 3.4436 no .
O18 H49 3.2377 no .
O18 H50A 2.5316 no .
O18 H50B 3.1136 no .
O19 H47 3.3086 no .
O19 H50A 2.5485 no .
O19 H50B 3.2314 no .
O19 H50C 2.5486 no .
O20 H17O 1.9110 no .
O21 H52 2.5648 no .
O22 H53 3.4326 no .
O22 H59 3.2334 no .
O22 H60A 2.5763 no .
O22 H60B 3.1298 no .
O23 H57 3.3096 no .
O23 H60A 2.5483 no .
O23 H60B 3.2220 no .
O23 H60C 2.5513 no .
O24 H21O 1.9144 no .
C2 H1O 3.0580 no .
C2 H3 3.2568 no .
C3 H2A 3.2581 no .
C3 H2O 3.1223 no .
C3 H7 2.6498 no .
C4 H1 3.2405 no .
C5 H1 3.2481 no .
C5 H2O 2.5084 no .
C5 H9 2.6731 no .
C6 H1O 2.4154 no .
C6 H2A 3.2639 no .
C6 H2O 3.3426 no .
C6 H3 3.2778 no .
C6 H7 3.2804 no .
C6 H9 3.0061 no .
C7 H3 2.7311 no .
C7 H10A 2.7400 no .
C7 H10B 2.7464 no .
C7 H10C 3.3578 no .
C8 H1O 2.4207 no .
C8 H9 2.7765 no .
C9 H2O 3.0999 no .
C10 H7 2.7819 no .
C12 H5O 3.0133 no .
C12 H13 3.2525 no .
C13 H6O 3.1446 no .
C13 H12 3.2553 no .
C13 H17A 2.6303 no .
C14 H11 3.2297 no .
C15 H6O 2.5865 no .
C15 H11 3.2289 no .
C15 H19 2.7170 no .
C16 H5O 2.4668 no .
C16 H6O 3.5314 no .
C16 H12 3.2678 no .
C16 H13 3.2563 no .
C16 H17A 3.2626 no .
C16 H19 3.0177 no .
C17 H13 2.7051 no .
C17 H20A 3.3555 no .
C17 H20B 2.7247 no .
C17 H20C 2.7510 no .
C18 H5O 2.4987 no .
C18 H19 2.7834 no .
C19 H6O 3.1139 no .
C20 H6O 3.5816 no .
C20 H17A 2.8015 no .
C22 H9O 3.0480 no .
C22 H23 3.2479 no .
C23 H10O 3.1384 no .
C23 H22 3.2458 no .
C23 H27 2.6397 no .
C24 H21A 3.2428 no .
C25 H10O 2.5701 no .
C25 H21A 3.2472 no .
C25 H29 2.7175 no .
C26 H9O 2.4226 no .
C26 H10O 3.4844 no .
C26 H22 3.2515 no .
C26 H23 3.2728 no .
C26 H27 3.2765 no .
C26 H29 3.0316 no .
C27 H23 2.7138 no .
C27 H30A 2.7467 no .
C27 H30B 2.7321 no .
C27 H30C 3.3574 no .
C28 H9O 2.4111 no .
C28 H29 2.7867 no .
C29 H10O 3.1112 no .
C30 H10O 3.5988 no .
C30 H27 2.8047 no .
C32 H13O 3.0389 no .
C32 H33 3.2392 no .
C33 H14O 3.2419 no .
C33 H32 3.2377 no .
C33 H37 2.6410 no .
C34 H31 3.2569 no .
C35 H14O 2.6319 no .
C35 H31 3.2252 no .
C35 H39 2.6677 no .
C36 H13O 2.4464 no .
C36 H14O 3.5127 no .
C36 H32 3.2734 no .
C36 H33 3.2568 no .
C36 H37 3.2530 no .
C36 H39 2.9646 no .
C37 H33 2.7176 no .
C37 H40A 2.7593 no .
C37 H40B 2.7751 no .
C37 H40C 3.3696 no .
C38 H13O 2.4566 no .
C38 H39 2.7881 no .
C39 H14O 3.1014 no .
C40 H37 2.7992 no .
C42 H17O 3.0543 no .
C42 H43 3.2472 no .
C43 H18O 3.1903 no .
C43 H42 3.2500 no .
C43 H47 2.6323 no .
C44 H41 3.2279 no .
C45 H18O 2.6195 no .
C45 H41 3.2218 no .
C45 H49 2.7168 no .
C46 H17O 2.4231 no .
C46 H18O 3.5514 no .
C46 H42 3.2767 no .
C46 H43 3.2667 no .
C46 H47 3.2708 no .
C46 H49 3.0041 no .
C47 H43 2.7075 no .
C47 H50A 2.7489 no .
C47 H50B 2.7454 no .
C47 H50C 3.3580 no .
C48 H17O 2.4145 no .
C48 H49 2.7962 no .
C49 H18O 3.1054 no .
C50 H18O 3.5695 no .
C50 H47 2.8150 no .
C52 H21O 3.0648 no .
C52 H53 3.2161 no .
C53 H22O 3.1940 no .
C53 H52 3.2190 no .
C53 H57 2.6274 no .
C54 H51 3.1934 no .
C55 H22O 2.6194 no .
C55 H51 3.2081 no .
C55 H59 2.7068 no .
C56 H21O 2.4388 no .
C56 H22O 3.5463 no .
C56 H52 3.2591 no .
C56 H53 3.2439 no .
C56 H57 3.2621 no .
C56 H59 2.9980 no .
C57 H53 2.7022 no .
C57 H60A 2.7821 no .
C57 H60B 2.7640 no .
C57 H60C 3.3868 no .
C58 H21O 2.4263 no .
C58 H59 2.7739 no .
C59 H22O 3.1115 no .
C60 H22O 3.5927 no .
C60 H57 2.8370 no .
H1 H2A 2.3026 no .
H1 H3 2.3304 no .
H1O H2A 3.3355 no .
H2O H3 3.1760 no .
H2O H7 2.2484 no .
H2O H10A 3.3313 no .
H3 H7 2.4960 no .
H5O H12 3.2795 no .
H6O H13 3.1099 no .
H6O H17A 2.1858 no .
H6O H20B 3.2466 no .
H7 H9 2.3213 no .
H7 H10A 3.0861 no .
H7 H10B 2.6322 no .
H9 H10A 2.8438 no .
H9 H10B 2.3685 no .
H9 H10C 2.3528 no .
H9O H22 3.3237 no .
H10O H23 3.1158 no .
H10O H27 2.2259 no .
H10O H30A 3.2837 no .
H11 H12 2.3035 no .
H11 H13 2.3042 no .
H13O H32 3.3203 no .
H13 H17A 2.4787 no .
H14O H33 3.2082 no .
H14O H37 2.1809 no .
H14O H40A 3.2777 no .
H17A H19 2.3140 no .
H17A H20B 3.0994 no .
H17A H20C 2.6633 no .
H17O H42 3.3358 no .
H18O H43 3.1617 no .
H18O H47 2.1800 no .
H18O H50A 3.2561 no .
H19 H20A 2.3186 no .
H19 H20B 2.8105 no .
H19 H20C 2.3202 no .
H21A H22 2.3013 no .
H21A H23 2.3173 no .
H21O H52 3.3506 no .
H22O H53 3.1552 no .
H22O H57 2.1582 no .
H22O H60A 3.2962 no .
H23 H27 2.4874 no .
H27 H29 2.3167 no .
H27 H30A 3.1291 no .
H27 H30B 2.6459 no .
H29 H30A 2.8103 no .
H29 H30B 2.3324 no .
H29 H30C 2.3050 no .
H31 H32 2.3098 no .
H31 H33 2.2976 no .
H33 H37 2.4885 no .
H37 H39 2.3214 no .
H37 H40A 3.0979 no .
H37 H40B 2.6627 no .
H39 H40A 2.8338 no .
H39 H40B 2.3538 no .
H39 H40C 2.3411 no .
H41 H42 2.2890 no .
H41 H43 2.3123 no .
H43 H47 2.4722 no .
H47 H49 2.3187 no .
H47 H50A 3.1370 no .
H47 H50B 2.6674 no .
H49 H50A 2.8318 no .
H49 H50B 2.3653 no .
H49 H50C 2.3300 no .
H51 H52 2.2458 no .
H51 H53 2.2967 no .
H53 H57 2.4727 no .
H57 H59 2.3386 no .
H57 H60A 3.1632 no .
H57 H60B 2.6819 no .
H59 H60A 2.8302 no .
H59 H60B 2.3650 no .
H59 H60C 2.3244 no .
O1 H1 3.1802 no 1_455
O1 H3 2.9501 no 1_455
O1 H5O 3.4071 no .
O1 H32 2.5076 no 1_554
O1 H60B 3.0679 no 2_556
O2 H23 3.0144 no 2_756
O2 H27 2.8497 no 2_756
O2 H29 2.9631 no 2_656
O2 H60A 3.5169 no 2_656
O2 H60C 3.3904 no 2_656
O3 H2O 3.5159 no 1_455
O3 H27 3.3209 no 2_656
O3 H29 2.7084 no 2_656
O4 H2O 2.1586 no 1_455
O4 H3 2.8993 no 1_455
O4 H7 3.1949 no 1_455
O4 H27 2.8752 no 2_656
O4 H29 2.9302 no 2_656
O4 H30B 3.2758 no 2_656
O4 H60A 3.5812 no 2_556
O4 H60B 2.9391 no 2_556
O5 H1 3.5381 no 1_455
O5 H3 3.5322 no 1_455
O5 H11 3.2551 no 1_455
O5 H13 3.1044 no 1_455
O5 H42 2.5843 no 1_554
O6 H3 3.2918 no .
O6 H7 2.5530 no .
O6 H9 2.7922 no .
O6 H40B 2.7147 no 1_655
O7 H6O 3.1579 no 1_455
O7 H9 2.6947 no .
O7 H40C 2.8925 no .
O8 H3 2.6204 no 1_455
O8 H6O 2.0556 no 1_455
O8 H7 3.5308 no 1_455
O8 H9 3.3512 no .
O8 H13 3.0527 no 1_455
O8 H17A 3.4590 no 1_455
O9 H10A 3.4388 no 2_646
O9 H11 3.4143 no 1_455
O9 H13 3.2942 no 1_455
O9 H21A 3.4311 no 1_455
O9 H23 3.2828 no 1_455
O9 H52 2.5353 no 1_554
O10 H13 3.5068 no .
O10 H17A 2.5558 no .
O10 H19 2.9608 no .
O10 H50A 3.5743 no 1_655
O10 H50B 2.6384 no 1_655
O10 H50C 3.5714 no 1_655
O11 H10O 3.1336 no 1_455
O11 H19 2.6996 no .
O11 H50B 3.5458 no .
O11 H50C 2.7398 no .
O12 H10O 2.0882 no 1_455
O12 H13 2.6014 no 1_455
O12 H17A 3.3330 no 1_455
O12 H19 3.1764 no .
O12 H23 3.2467 no 1_455
O13 H31 3.4121 no 1_655
O13 H33 3.0580 no 1_655
O13 H53 3.2291 no 2_557
O13 H59 2.6753 no 2_657
O14 H10B 3.0007 no 1_455
O14 H21A 2.6189 no 2_656
O14 H51 3.5388 no 2_557
O15 H10C 2.9348 no .
O15 H14O 3.2783 no 1_655
O15 H21A 3.2868 no 2_656
O16 H14O 2.0839 no 1_655
O16 H22 3.1708 no 2_656
O16 H33 3.0763 no 1_655
O16 H37 3.3432 no 1_655
O17 H2A 2.5233 no 1_556
O17 H41 3.3027 no 1_655
O17 H43 3.1519 no 1_655
O18 H20C 2.7413 no 1_455
O18 H33 3.2900 no .
O18 H37 2.7067 no .
O18 H39 3.0383 no .
O19 H18O 3.1426 no 1_655
O19 H20A 2.8598 no .
O19 H20C 3.5807 no .
O19 H39 2.9149 no .
O20 H18O 2.0753 no 1_655
O20 H33 2.7490 no 1_655
O20 H39 3.4884 no .
O20 H43 3.1292 no 1_655
O20 H47 3.4773 no 1_655
O21 H12 2.7672 no 1_556
O21 H22 3.4396 no 1_556
O21 H41 3.5041 no 1_655
O21 H43 3.3390 no 1_655
O21 H51 3.3627 no 1_655
O21 H53 3.1987 no 1_655
O22 H30B 2.9074 no 1_455
O22 H47 2.7094 no .
O22 H49 2.9817 no .
O23 H22O 3.1149 no 1_655
O23 H30B 3.5903 no .
O23 H30C 2.8743 no .
O23 H49 2.9614 no .
O24 H22O 2.1079 no 1_655
O24 H43 2.7354 no 1_655
O24 H47 3.4136 no 1_655
O24 H49 3.2873 no .
O24 H53 3.1355 no 1_655
O24 H57 3.5102 no 1_655
C1 H1O 3.2508 no 1_655
C1 H31 3.5905 no 1_654
C1 H60B 3.5823 no 2_656
C2 H5O 3.4967 no .
C2 H32 3.5519 no 1_554
C2 H60C 3.5607 no 2_656
C3 H1O 2.8758 no 1_655
C3 H5O 3.4607 no 1_655
C3 H6O 3.2731 no .
C3 H60B 3.4363 no 2_656
C4 H3 3.5718 no 1_455
C4 H5O 3.2708 no .
C4 H32 3.4044 no 1_554
C4 H60C 3.1751 no 2_656
C5 H6O 3.4657 no .
C5 H60B 3.5840 no 2_656
C5 H60C 3.3004 no 2_656
C6 H60C 3.0525 no 2_656
C7 H6O 3.2615 no .
C8 H2O 3.1998 no 1_455
C8 H3 3.3425 no 1_455
C8 H27 3.4767 no 2_656
C8 H29 2.8184 no 2_656
C9 H40C 3.3528 no .
C10 H23 3.3954 no 2_756
C10 H40A 3.4897 no 1_655
C10 H40C 3.2792 no .
C11 H41 3.4649 no 1_654
C12 H1 3.5722 no .
C12 H41 3.4242 no 1_654
C13 H5O 3.3441 no 1_655
C13 H9O 3.3428 no 1_655
C13 H10O 3.4558 no .
C14 H9O 3.5487 no .
C14 H42 3.5474 no 1_554
C17 H9 3.5965 no .
C17 H10O 3.2887 no .
C18 H6O 2.9468 no 1_455
C18 H9 3.0570 no .
C18 H13 3.4400 no 1_455
C19 H9 3.4460 no .
C19 H50C 3.5220 no .
C20 H9 3.5708 no .
C20 H18O 3.4681 no 1_655
C20 H40B 3.3710 no 1_655
C20 H40C 3.2601 no .
C20 H50A 3.5401 no 1_655
C20 H50C 3.4186 no .
C21 H9O 3.4983 no 1_655
C21 H10C 3.1576 no 2_646
C21 H40A 3.3105 no 2_646
C21 H51 3.1921 no 1_654
C22 H10A 3.3307 no 2_646
C22 H10C 3.2290 no 2_646
C22 H11 3.5207 no .
C22 H51 3.2789 no 1_654
C22 H52 3.5343 no 1_554
C23 H9O 3.2091 no 1_655
C23 H10C 3.3843 no 2_646
C23 H40A 3.5053 no 2_646
C24 H10A 2.9113 no 2_646
C24 H10C 3.4733 no 2_646
C24 H52 3.4669 no 1_554
C25 H10A 3.2712 no 2_646
C26 H10A 2.8798 no 2_646
C27 H2O 3.4790 no 2_746
C28 H10A 3.4215 no 2_646
C28 H10O 2.9281 no 1_455
C28 H19 2.9289 no .
C28 H23 3.5900 no 1_455
C29 H19 3.5645 no .
C30 H22O 3.4857 no 1_655
C30 H50B 3.4041 no 1_655
C30 H50C 3.2000 no .
C30 H60C 3.5937 no .
C31 H57 3.4925 no 2_557
C31 H59 3.4714 no 2_557
C32 H53 3.5927 no 2_557
C32 H57 2.9322 no 2_557
C33 H13O 3.2604 no 1_455
C33 H18O 3.3484 no .
C34 H53 3.0579 no 2_557
C34 H57 3.3740 no 2_557
C36 H53 3.3089 no 2_557
C37 H18O 3.4715 no .
C38 H14O 3.0187 no 1_655
C38 H22 3.5468 no 2_656
C38 H33 3.4730 no 1_655
C39 H20A 3.4833 no .
C40 H6O 3.5221 no 1_455
C40 H10B 3.1860 no 1_455
C40 H10C 3.0864 no .
C40 H20A 3.4518 no .
C40 H20B 3.5749 no 1_455
C41 H1 3.5459 no 1_456
C41 H17O 3.4516 no 1_455
C42 H1 3.4966 no 1_456
C43 H17O 3.1397 no 1_455
C43 H21O 3.4251 no 1_455
C44 H2A 3.4814 no 1_556
C47 H22O 3.4337 no .
C48 H18O 2.9472 no 1_655
C48 H39 3.2771 no .
C48 H43 3.4981 no 1_655
C50 H10O 3.4270 no 1_455
C50 H20A 3.1990 no .
C50 H20C 3.2885 no 1_455
C50 H30C 3.4576 no .
C51 H11 3.5605 no 1_456
C51 H21A 3.4812 no 1_456
C51 H21O 3.4422 no 1_455
C52 H11 3.5292 no 1_456
C52 H22 3.4094 no 1_556
C53 H21O 3.1280 no 1_455
C56 H13O 3.4156 no 2_647
C58 H22O 2.9581 no 1_655
C58 H49 3.0842 no .
C58 H53 3.5136 no 1_655
C60 H1O 3.4781 no 2_546
C60 H2O 3.1735 no 2_646
C60 H30C 3.2507 no .
H1 O1 3.1802 no 1_655
H1 O5 3.5381 no 1_655
H1 C12 3.5722 no .
H1 C41 3.5459 no 1_654
H1 C42 3.4966 no 1_654
H1 H1O 3.1729 no 1_655
H1 H5O 3.1605 no 1_655
H1 H31 3.1677 no 1_654
H1 H41 3.1498 no 1_654
H1 H42 3.0662 no 1_654
H1O C1 3.2508 no 1_455
H1O C3 2.8758 no 1_455
H1O C60 3.4781 no 2_556
H1O H1 3.1729 no 1_455
H1O H2O 3.4152 no 1_455
H1O H3 2.5112 no 1_455
H1O H32 3.0288 no 1_554
H1O H60B 2.5266 no 2_556
H2A O17 2.5233 no 1_554
H2A C44 3.4814 no 1_554
H2A H17O 2.9999 no 1_554
H2A H31 3.2963 no 1_654
H2A H32 3.0751 no 1_554
H2A H42 3.0973 no 1_554
H2O O3 3.5159 no 1_655
H2O O4 2.1586 no 1_655
H2O C8 3.1998 no 1_655
H2O C27 3.4790 no 2_756
H2O C60 3.1735 no 2_656
H2O H1O 3.4152 no 1_655
H2O H23 3.2867 no 2_756
H2O H27 2.5060 no 2_756
H2O H29 3.3707 no 2_656
H2O H60A 2.9927 no 2_656
H2O H60B 2.9520 no 2_656
H2O H60C 3.0367 no 2_656
H3 O1 2.9501 no 1_655
H3 O4 2.8993 no 1_655
H3 O5 3.5322 no 1_655
H3 O6 3.2918 no .
H3 O8 2.6204 no 1_655
H3 C4 3.5718 no 1_655
H3 C8 3.3425 no 1_655
H3 H1O 2.5112 no 1_655
H3 H5O 2.7664 no 1_655
H3 H6O 2.8067 no .
H5O O1 3.4071 no .
H5O C2 3.4967 no .
H5O C3 3.4607 no 1_455
H5O C4 3.2708 no .
H5O C13 3.3441 no 1_455
H5O H1 3.1605 no 1_455
H5O H3 2.7664 no 1_455
H5O H11 3.5176 no 1_455
H5O H13 3.0633 no 1_455
H5O H42 2.9384 no 1_554
H6O O7 3.1579 no 1_655
H6O O8 2.0556 no 1_655
H6O C3 3.2731 no .
H6O C5 3.4657 no .
H6O C7 3.2615 no .
H6O C18 2.9468 no 1_655
H6O C40 3.5221 no 1_655
H6O H3 2.8067 no .
H6O H7 2.4969 no .
H6O H9 3.3407 no .
H6O H40B 2.8500 no 1_655
H6O H40C 3.4550 no 1_655
H7 O4 3.1949 no 1_655
H7 O6 2.5530 no .
H7 O8 3.5308 no 1_655
H7 H6O 2.4969 no .
H7 H40A 3.2401 no 1_655
H7 H40B 3.3271 no 1_655
H9 O6 2.7922 no .
H9 O7 2.6947 no .
H9 O8 3.3512 no .
H9 C17 3.5965 no .
H9 C18 3.0570 no .
H9 C19 3.4460 no .
H9 C20 3.5708 no .
H9 H6O 3.3407 no .
H9 H20B 2.9245 no .
H9 H40C 2.7978 no .
H9O C13 3.3428 no 1_455
H9O C14 3.5487 no .
H9O C21 3.4983 no 1_455
H9O C23 3.2091 no 1_455
H9O H10A 3.5696 no 2_646
H9O H10O 3.4532 no 1_455
H9O H11 3.1811 no 1_455
H9O H13 2.6188 no 1_455
H9O H21A 3.4714 no 1_455
H9O H23 2.9564 no 1_455
H9O H52 3.0886 no 1_554
H10A O9 3.4388 no 2_656
H10A C22 3.3307 no 2_656
H10A C24 2.9113 no 2_656
H10A C25 3.2712 no 2_656
H10A C26 2.8798 no 2_656
H10A C28 3.4215 no 2_656
H10A H9O 3.5696 no 2_656
H10A H23 2.7371 no 2_756
H10A H29 3.3787 no 2_656
H10B O14 3.0007 no 1_655
H10B C40 3.1860 no 1_655
H10B H14O 3.1295 no 1_655
H10B H20B 3.1794 no .
H10B H23 3.2110 no 2_756
H10B H40A 2.5809 no 1_655
H10B H40B 2.9534 no 1_655
H10B H40C 3.5476 no .
H10C O15 2.9348 no .
H10C C21 3.1576 no 2_656
H10C C22 3.2290 no 2_656
H10C C23 3.3843 no 2_656
H10C C24 3.4733 no 2_656
H10C C40 3.0864 no .
H10C H21A 3.4829 no 2_656
H10C H40A 2.8282 no .
H10C H40C 2.6024 no .
H10O O11 3.1336 no 1_655
H10O O12 2.0882 no 1_655
H10O C13 3.4558 no .
H10O C17 3.2887 no .
H10O C28 2.9281 no 1_655
H10O C50 3.4270 no 1_655
H10O H9O 3.4532 no 1_655
H10O H13 2.9795 no .
H10O H17A 2.4530 no .
H10O H19 3.4419 no .
H10O H50A 3.5821 no 1_655
H10O H50B 2.8147 no 1_655
H10O H50C 3.3820 no 1_655
H11 O5 3.2551 no 1_655
H11 O9 3.4143 no 1_655
H11 C22 3.5207 no .
H11 C51 3.5605 no 1_654
H11 C52 3.5292 no 1_654
H11 H5O 3.5176 no 1_655
H11 H9O 3.1811 no 1_655
H11 H41 3.0288 no 1_654
H11 H51 3.0945 no 1_654
H11 H52 3.0386 no 1_654
H12 O21 2.7672 no 1_554
H12 H21O 3.2894 no 1_554
H12 H41 2.9437 no 1_654
H12 H42 3.1359 no 1_554
H12 H52 3.2420 no 1_554
H13O C33 3.2604 no 1_655
H13O C56 3.4156 no 2_657
H13O H14O 3.5332 no 1_655
H13O H33 2.9195 no 1_655
H13O H53 3.1401 no 2_557
H13O H59 2.8938 no 2_657
H13 O5 3.1044 no 1_655
H13 O8 3.0527 no 1_655
H13 O9 3.2942 no 1_655
H13 O10 3.5068 no .
H13 O12 2.6014 no 1_655
H13 C18 3.4400 no 1_655
H13 H5O 3.0633 no 1_655
H13 H9O 2.6188 no 1_655
H13 H10O 2.9795 no .
H14O O15 3.2783 no 1_455
H14O O16 2.0839 no 1_455
H14O C38 3.0187 no 1_455
H14O H10B 3.1295 no 1_455
H14O H13O 3.5332 no 1_455
H14O H21A 3.0750 no 2_656
H14O H51 3.5411 no 2_557
H17A O8 3.4590 no 1_655
H17A O10 2.5558 no .
H17A O12 3.3330 no 1_655
H17A H10O 2.4530 no .
H17A H50A 3.1638 no 1_655
H17A H50B 3.4362 no 1_655
H17O C41 3.4516 no 1_655
H17O C43 3.1397 no 1_655
H17O H2A 2.9999 no 1_556
H17O H18O 3.4878 no 1_655
H17O H31 3.2803 no 1_655
H17O H33 3.0466 no 1_655
H17O H41 3.3826 no 1_655
H17O H43 2.8597 no 1_655
H18O O19 3.1426 no 1_455
H18O O20 2.0753 no 1_455
H18O C20 3.4681 no 1_455
H18O C33 3.3484 no .
H18O C37 3.4715 no .
H18O C48 2.9472 no 1_455
H18O H17O 3.4878 no 1_455
H18O H20A 3.4191 no 1_455
H18O H20C 2.8385 no 1_455
H18O H33 2.8735 no .
H18O H37 2.6965 no .
H18O H39 3.5885 no .
H19 O10 2.9608 no .
H19 O11 2.6996 no .
H19 O12 3.1764 no .
H19 C28 2.9289 no .
H19 C29 3.5645 no .
H19 H10O 3.4419 no .
H19 H30A 3.2036 no .
H19 H50C 2.8927 no .
H20A O19 2.8598 no .
H20A C39 3.4833 no .
H20A C40 3.4518 no .
H20A C50 3.1990 no .
H20A H18O 3.4191 no 1_655
H20A H39 2.8287 no .
H20A H40C 2.8467 no .
H20A H50A 2.8696 no .
H20A H50C 2.7982 no .
H20B C40 3.5749 no 1_655
H20B H9 2.9245 no .
H20B H10B 3.1794 no .
H20B H37 3.1363 no 1_655
H20B H40B 2.6789 no 1_655
H20B H40C 2.9464 no .
H20C O18 2.7413 no 1_655
H20C O19 3.5807 no .
H20C C50 3.2885 no 1_655
H20C H18O 2.8385 no 1_655
H20C H30A 3.2773 no .
H20C H37 3.4828 no 1_655
H20C H40B 3.2552 no 1_655
H20C H50A 2.6657 no 1_655
H20C H50B 3.0920 no 1_655
H20C H50C 3.5439 no .
H21A O9 3.4311 no 1_655
H21A O14 2.6189 no 2_646
H21A O15 3.2868 no 2_646
H21A C51 3.4812 no 1_654
H21A H9O 3.4714 no 1_655
H21A H10C 3.4829 no 2_646
H21A H14O 3.0750 no 2_646
H21A H40A 2.9441 no 2_646
H21A H51 2.6890 no 1_654
H21O C43 3.4251 no 1_655
H21O C51 3.4422 no 1_655
H21O C53 3.1280 no 1_655
H21O H12 3.2894 no 1_556
H21O H22O 3.5186 no 1_655
H21O H41 3.3011 no 1_655
H21O H43 2.7010 no 1_655
H21O H51 3.3806 no 1_655
H21O H53 2.8384 no 1_655
H22 O16 3.1708 no 2_646
H22 O21 3.4396 no 1_554
H22 C38 3.5468 no 2_646
H22 C52 3.4094 no 1_554
H22 H51 2.8405 no 1_654
H22 H52 2.9434 no 1_554
H22O O23 3.1149 no 1_455
H22O O24 2.1079 no 1_455
H22O C30 3.4857 no 1_455
H22O C47 3.4337 no .
H22O C58 2.9581 no 1_455
H22O H21O 3.5186 no 1_455
H22O H30A 3.5054 no 1_455
H22O H30B 2.9359 no 1_455
H22O H30C 3.4804 no 1_455
H22O H43 3.1765 no .
H22O H47 2.6026 no .
H22O H49 3.4731 no .
H23 O2 3.0144 no 2_746
H23 O9 3.2828 no 1_655
H23 O12 3.2467 no 1_655
H23 C10 3.3954 no 2_746
H23 C28 3.5900 no 1_655
H23 H2O 3.2867 no 2_746
H23 H9O 2.9564 no 1_655
H23 H10A 2.7371 no 2_746
H23 H10B 3.2110 no 2_746
H23 H40A 3.3191 no 2_646
H27 O2 2.8497 no 2_746
H27 O3 3.3209 no 2_646
H27 O4 2.8752 no 2_646
H27 C8 3.4767 no 2_646
H27 H2O 2.5060 no 2_746
H27 H60A 3.5586 no 1_655
H29 O2 2.9631 no 2_646
H29 O3 2.7084 no 2_646
H29 O4 2.9303 no 2_646
H29 C8 2.8184 no 2_646
H29 H2O 3.3707 no 2_646
H29 H10A 3.3787 no 2_646
H29 H60C 3.3622 no .
H30A H19 3.2036 no .
H30A H20C 3.2773 no .
H30A H22O 3.5054 no 1_655
H30A H47 3.2052 no 1_655
H30A H50B 2.7054 no 1_655
H30A H50C 2.9054 no .
H30B O4 3.2758 no 2_646
H30B O22 2.9074 no 1_655
H30B O23 3.5903 no .
H30B H22O 2.9359 no 1_655
H30B H50B 3.3066 no 1_655
H30B H60A 2.9705 no 1_655
H30B H60B 3.4713 no 1_655
H30B H60C 3.5541 no .
H30C O23 2.8743 no .
H30C C50 3.4576 no .
H30C C60 3.2507 no .
H30C H22O 3.4804 no 1_655
H30C H49 3.0070 no .
H30C H50B 3.5741 no .
H30C H50C 2.8093 no .
H30C H60A 2.8255 no .
H30C H60C 2.9551 no .
H31 O13 3.4121 no 1_455
H31 C1 3.5905 no 1_456
H31 H1 3.1677 no 1_456
H31 H2A 3.2963 no 1_456
H31 H17O 3.2803 no 1_455
H31 H59 3.2177 no 2_557
H32 O1 2.5076 no 1_556
H32 C2 3.5519 no 1_556
H32 C4 3.4044 no 1_556
H32 H1O 3.0288 no 1_556
H32 H2A 3.0751 no 1_556
H32 H57 2.7901 no 2_557
H33 O13 3.0580 no 1_455
H33 O16 3.0763 no 1_455
H33 O18 3.2900 no .
H33 O20 2.7490 no 1_455
H33 C38 3.4730 no 1_455
H33 H13O 2.9195 no 1_455
H33 H17O 3.0466 no 1_455
H33 H18O 2.8735 no .
H37 O16 3.3432 no 1_455
H37 O18 2.7067 no .
H37 H18O 2.6965 no .
H37 H20B 3.1363 no 1_455
H37 H20C 3.4828 no 1_455
H39 O18 3.0383 no .
H39 O19 2.9149 no .
H39 O20 3.4884 no .
H39 C48 3.2771 no .
H39 H18O 3.5885 no .
H39 H20A 2.8287 no .
H39 H50A 3.0694 no .
H40A C10 3.4897 no 1_455
H40A C21 3.3105 no 2_656
H40A C23 3.5053 no 2_656
H40A H7 3.2401 no 1_455
H40A H10B 2.5809 no 1_455
H40A H10C 2.8282 no .
H40A H21A 2.9441 no 2_656
H40A H23 3.3191 no 2_656
H40B O6 2.7147 no 1_455
H40B C20 3.3710 no 1_455
H40B H6O 2.8500 no 1_455
H40B H7 3.3271 no 1_455
H40B H10B 2.9534 no 1_455
H40B H20B 2.6789 no 1_455
H40B H20C 3.2552 no 1_455
H40B H50A 3.3152 no .
H40C O7 2.8925 no .
H40C C9 3.3528 no .
H40C C10 3.2792 no .
H40C C20 3.2601 no .
H40C H6O 3.4550 no 1_455
H40C H9 2.7978 no .
H40C H10B 3.5476 no .
H40C H10C 2.6024 no .
H40C H20A 2.8467 no .
H40C H20B 2.9464 no .
H41 O17 3.3027 no 1_455
H41 O21 3.5041 no 1_455
H41 C11 3.4649 no 1_456
H41 C12 3.4242 no 1_456
H41 H1 3.1498 no 1_456
H41 H11 3.0288 no 1_456
H41 H12 2.9437 no 1_456
H41 H17O 3.3826 no 1_455
H41 H21O 3.3011 no 1_455
H42 O5 2.5843 no 1_556
H42 C14 3.5474 no 1_556
H42 H1 3.0662 no 1_456
H42 H2A 3.0973 no 1_556
H42 H5O 2.9384 no 1_556
H42 H12 3.1359 no 1_556
H43 O17 3.1519 no 1_455
H43 O20 3.1292 no 1_455
H43 O21 3.3390 no 1_455
H43 O24 2.7354 no 1_455
H43 C48 3.4981 no 1_455
H43 H17O 2.8597 no 1_455
H43 H21O 2.7010 no 1_455
H43 H22O 3.1765 no .
H47 O20 3.4773 no 1_455
H47 O22 2.7094 no .
H47 O24 3.4136 no 1_455
H47 H22O 2.6026 no .
H47 H30A 3.2052 no 1_455
H49 O22 2.9817 no .
H49 O23 2.9614 no .
H49 O24 3.2873 no .
H49 C58 3.0842 no .
H49 H22O 3.4731 no .
H49 H30C 3.0070 no .
H49 H60A 3.4344 no .
H50A O10 3.5743 no 1_455
H50A C20 3.5401 no 1_455
H50A H10O 3.5821 no 1_455
H50A H17A 3.1638 no 1_455
H50A H20A 2.8696 no .
H50A H20C 2.6657 no 1_455
H50A H39 3.0694 no .
H50A H40B 3.3152 no .
H50B O10 2.6384 no 1_455
H50B O11 3.5458 no .
H50B C30 3.4041 no 1_455
H50B H10O 2.8147 no 1_455
H50B H17A 3.4362 no 1_455
H50B H20C 3.0920 no 1_455
H50B H30A 2.7054 no 1_455
H50B H30B 3.3066 no 1_455
H50B H30C 3.5741 no .
H50B H60A 3.5905 no .
H50C O10 3.5714 no 1_455
H50C O11 2.7398 no .
H50C C19 3.5220 no .
H50C C20 3.4186 no .
H50C C30 3.2000 no .
H50C H10O 3.3820 no 1_455
H50C H19 2.8927 no .
H50C H20A 2.7982 no .
H50C H20C 3.5439 no .
H50C H30A 2.9054 no .
H50C H30C 2.8093 no .
H51 O14 3.5388 no 2_547
H51 O21 3.3627 no 1_455
H51 C21 3.1921 no 1_456
H51 C22 3.2789 no 1_456
H51 H11 3.0945 no 1_456
H51 H14O 3.5411 no 2_547
H51 H21A 2.6890 no 1_456
H51 H21O 3.3806 no 1_455
H51 H22 2.8405 no 1_456
H52 O9 2.5353 no 1_556
H52 C22 3.5343 no 1_556
H52 C24 3.4669 no 1_556
H52 H9O 3.0886 no 1_556
H52 H11 3.0386 no 1_456
H52 H12 3.2420 no 1_556
H52 H22 2.9434 no 1_556
H53 O13 3.2291 no 2_547
H53 O21 3.1987 no 1_455
H53 O24 3.1355 no 1_455
H53 C32 3.5927 no 2_547
H53 C34 3.0579 no 2_547
H53 C36 3.3089 no 2_547
H53 C58 3.5136 no 1_455
H53 H13O 3.1401 no 2_547
H53 H21O 2.8384 no 1_455
H57 O24 3.5102 no 1_455
H57 C31 3.4925 no 2_547
H57 C32 2.9322 no 2_547
H57 C34 3.3740 no 2_547
H57 H32 2.7901 no 2_547
H59 O13 2.6753 no 2_647
H59 C31 3.4714 no 2_547
H59 H13O 2.8938 no 2_647
H59 H31 3.2177 no 2_547
H60A O2 3.5169 no 2_646
H60A O4 3.5812 no 2_546
H60A H2O 2.9927 no 2_646
H60A H27 3.5586 no 1_455
H60A H30B 2.9705 no 1_455
H60A H30C 2.8255 no .
H60A H49 3.4344 no .
H60A H50B 3.5905 no .
H60B O1 3.0679 no 2_546
H60B O4 2.9391 no 2_546
H60B C1 3.5823 no 2_646
H60B C3 3.4363 no 2_646
H60B C5 3.5840 no 2_646
H60B H1O 2.5266 no 2_546
H60B H2O 2.9520 no 2_646
H60B H30B 3.4713 no 1_455
H60C O2 3.3904 no 2_646
H60C C2 3.5607 no 2_646
H60C C4 3.1751 no 2_646
H60C C5 3.3004 no 2_646
H60C C6 3.0525 no 2_646
H60C C30 3.5937 no .
H60C H2O 3.0367 no 2_646
H60C H29 3.3622 no .
H60C H30B 3.5541 no .
H60C H30C 2.9551 no .

loop_
_geom_hbond_atom_site_label_D
_geom_hbond_atom_site_label_H
_geom_hbond_atom_site_label_A
_geom_hbond_site_symmetry_A
_geom_hbond_distance_DA
_geom_hbond_distance_DH
_geom_hbond_distance_HA
_geom_hbond_angle_DHA
_geom_hbond_publ_flag
O1 H1O O4 . 2.622(6) 0.820 1.908 145.0 no
O2 H2O O4 1_655 2.896(5) 0.820 2.159 149.6 no
O5 H5O O8 . 2.641(6) 0.820 1.997 135.0 no
O6 H6O O8 1_655 2.872(5) 0.820 2.056 173.8 no
O9 H9O O12 . 2.632(5) 0.820 1.914 145.6 no
O10 H10O O12 1_655 2.907(5) 0.820 2.088 177.1 no
O13 H13O O16 . 2.645(6) 0.820 1.953 141.6 no
O14 H14O O16 1_455 2.893(5) 0.820 2.084 169.1 no
O17 H17O O20 . 2.630(6) 0.820 1.911 145.8 no
O18 H18O O20 1_455 2.890(5) 0.820 2.075 172.6 no
O21 H21O O24 . 2.633(6) 0.820 1.914 145.8 no
O22 H22O O24 1_455 2.921(5) 0.820 2.108 170.9 no

loop_
_geom_torsion_atom_site_label_1
_geom_torsion_atom_site_label_2
_geom_torsion_atom_site_label_3
_geom_torsion_atom_site_label_4
_geom_torsion
_geom_torsion_publ_flag
C8 O3 C9 C7 43.1(5) no
C8 O3 C9 C10 166.2(4) no
C9 O3 C8 O4 173.4(4) no
C9 O3 C8 C6 -9.0(6) no
C18 O7 C19 C17 43.3(5) no
C18 O7 C19 C20 167.6(4) no
C19 O7 C18 O8 170.2(4) no
C19 O7 C18 C16 -10.8(6) no
C28 O11 C29 C27 43.6(5) no
C28 O11 C29 C30 168.3(4) no
C29 O11 C28 O12 167.1(4) no
C29 O11 C28 C26 -12.4(6) no
C38 O15 C39 C37 42.3(6) no
C38 O15 C39 C40 167.2(4) no
C39 O15 C38 O16 171.3(5) no
C39 O15 C38 C36 -6.8(7) no
C48 O19 C49 C47 44.3(6) no
C48 O19 C49 C50 167.7(4) no
C49 O19 C48 O20 169.7(4) no
C49 O19 C48 C46 -10.7(7) no
C58 O23 C59 C57 43.6(6) no
C58 O23 C59 C60 167.8(4) no
C59 O23 C58 O24 169.0(4) no
C59 O23 C58 C56 -10.0(7) no
C2 C1 C3 C5 -0.3(8) no
C3 C1 C2 C4 0.8(8) no
C1 C2 C4 O1 178.3(5) no
C1 C2 C4 C6 -1.8(8) no
C1 C3 C5 C6 0.8(7) no
C1 C3 C5 C7 -174.4(4) no
O1 C4 C6 C5 -177.8(5) no
O1 C4 C6 C8 2.7(8) no
C2 C4 C6 C5 2.2(8) no
C2 C4 C6 C8 -177.3(5) no
C3 C5 C6 C4 -1.7(7) no
C3 C5 C6 C8 177.8(4) no
C3 C5 C7 O2 95.1(5) no
C3 C5 C7 C9 -144.9(4) no
C6 C5 C7 O2 -80.2(5) no
C6 C5 C7 C9 39.7(5) no
C7 C5 C6 C4 173.8(4) no
C7 C5 C6 C8 -6.7(6) no
C4 C6 C8 O3 169.2(5) no
C4 C6 C8 O4 -13.4(7) no
C5 C6 C8 O3 -10.3(7) no
C5 C6 C8 O4 167.1(4) no
O2 C7 C9 O3 64.9(5) no
O2 C7 C9 C10 -53.5(5) no
C5 C7 C9 O3 -56.5(5) no
C5 C7 C9 C10 -174.9(4) no
C12 C11 C13 C15 0.8(8) no
C13 C11 C12 C14 -2.2(8) no
C11 C12 C14 O5 -179.1(5) no
C11 C12 C14 C16 1.3(8) no
C11 C13 C15 C16 1.5(7) no
C11 C13 C15 C17 -176.3(4) no
O5 C14 C16 C15 -178.6(5) no
O5 C14 C16 C18 -0.5(8) no
C12 C14 C16 C15 1.0(8) no
C12 C14 C16 C18 179.1(5) no
C13 C15 C16 C14 -2.4(7) no
C13 C15 C16 C18 179.5(4) no
C13 C15 C17 O6 92.1(5) no
C13 C15 C17 C19 -147.4(4) no
C16 C15 C17 O6 -85.7(5) no
C16 C15 C17 C19 34.7(6) no
C17 C15 C16 C14 175.6(4) no
C17 C15 C16 C18 -2.6(6) no
C14 C16 C18 O7 170.7(4) no
C14 C16 C18 O8 -10.5(7) no
C15 C16 C18 O7 -11.2(7) no
C15 C16 C18 O8 167.7(4) no
O6 C17 C19 O7 69.2(4) no
O6 C17 C19 C20 -49.6(5) no
C15 C17 C19 O7 -53.4(5) no
C15 C17 C19 C20 -172.3(4) no
C22 C21 C23 C25 1.4(8) no
C23 C21 C22 C24 -2.4(9) no
C21 C22 C24 O9 -178.0(5) no
C21 C22 C24 C26 2.1(8) no
C21 C23 C25 C26 -0.1(7) no
C21 C23 C25 C27 -177.2(4) no
O9 C24 C26 C25 179.2(4) no
O9 C24 C26 C28 0.6(7) no
C22 C24 C26 C25 -0.9(7) no
C22 C24 C26 C28 -179.5(5) no
C23 C25 C26 C24 -0.1(6) no
C23 C25 C26 C28 178.5(4) no
C23 C25 C27 O10 92.9(5) no
C23 C25 C27 C29 -148.0(4) no
C26 C25 C27 O10 -84.2(5) no
C26 C25 C27 C29 34.9(6) no
C27 C25 C26 C24 177.1(4) no
C27 C25 C26 C28 -4.3(6) no
C24 C26 C28 O11 169.8(4) no
C24 C26 C28 O12 -9.6(7) no
C25 C26 C28 O11 -8.8(6) no
C25 C26 C28 O12 171.8(4) no
O10 C27 C29 O11 69.4(4) no
O10 C27 C29 C30 -50.5(5) no
C25 C27 C29 O11 -52.3(5) no
C25 C27 C29 C30 -172.2(4) no
C32 C31 C33 C35 3.1(10) no
C33 C31 C32 C34 -0.1(11) no
C31 C32 C34 O13 178.1(6) no
C31 C32 C34 C36 -4.4(10) no
C31 C33 C35 C36 -1.3(9) no
C31 C33 C35 C37 -179.0(5) no
O13 C34 C36 C35 -176.5(6) no
O13 C34 C36 C38 1.1(9) no
C32 C34 C36 C35 6.1(9) no
C32 C34 C36 C38 -176.3(5) no
C33 C35 C36 C34 -3.3(8) no
C33 C35 C36 C38 179.2(5) no
C33 C35 C37 O14 96.4(6) no
C33 C35 C37 C39 -144.0(5) no
C36 C35 C37 O14 -81.3(5) no
C36 C35 C37 C39 38.3(6) no
C37 C35 C36 C34 174.5(4) no
C37 C35 C36 C38 -3.0(7) no
C34 C36 C38 O15 168.0(5) no
C34 C36 C38 O16 -9.9(9) no
C35 C36 C38 O15 -14.5(8) no
C35 C36 C38 O16 167.6(5) no
O14 C37 C39 O15 65.3(5) no
O14 C37 C39 C40 -53.7(6) no
C35 C37 C39 O15 -56.4(6) no
C35 C37 C39 C40 -175.4(4) no
C42 C41 C43 C45 -1.1(10) no
C43 C41 C42 C44 -0.5(10) no
C41 C42 C44 O17 179.4(6) no
C41 C42 C44 C46 0.1(10) no
C41 C43 C45 C46 3.1(8) no
C41 C43 C45 C47 -177.0(5) no
O17 C44 C46 C45 -177.5(5) no
O17 C44 C46 C48 0.4(9) no
C42 C44 C46 C45 1.8(9) no
C42 C44 C46 C48 179.7(5) no
C43 C45 C46 C44 -3.4(8) no
C43 C45 C46 C48 178.7(5) no
C43 C45 C47 O18 95.2(6) no
C43 C45 C47 C49 -145.5(5) no
C46 C45 C47 O18 -84.9(5) no
C46 C45 C47 C49 34.4(6) no
C47 C45 C46 C44 176.7(4) no
C47 C45 C46 C48 -1.2(7) no
C44 C46 C48 O19 169.9(5) no
C44 C46 C48 O20 -10.5(8) no
C45 C46 C48 O19 -12.2(8) no
C45 C46 C48 O20 167.3(5) no
O18 C47 C49 O19 66.7(5) no
O18 C47 C49 C50 -50.4(5) no
C45 C47 C49 O19 -53.9(5) no
C45 C47 C49 C50 -171.0(4) no
C52 C51 C53 C55 0.3(12) no
C53 C51 C52 C54 -1.1(12) no
C51 C52 C54 O21 178.9(7) no
C51 C52 C54 C56 0.3(11) no
C51 C53 C55 C56 1.2(9) no
C51 C53 C55 C57 -177.6(6) no
O21 C54 C56 C55 -177.3(5) no
O21 C54 C56 C58 2.3(9) no
C52 C54 C56 C55 1.2(9) no
C52 C54 C56 C58 -179.1(6) no
C53 C55 C56 C54 -2.0(8) no
C53 C55 C56 C58 178.4(5) no
C53 C55 C57 O22 95.1(6) no
C53 C55 C57 C59 -145.6(5) no
C56 C55 C57 O22 -83.8(6) no
C56 C55 C57 C59 35.5(6) no
C57 C55 C56 C54 176.9(4) no
C57 C55 C56 C58 -2.7(7) no
C54 C56 C58 O23 168.2(5) no
C54 C56 C58 O24 -10.8(8) no
C55 C56 C58 O23 -12.2(8) no
C55 C56 C58 O24 168.9(5) no
O22 C57 C59 O23 67.0(5) no
O22 C57 C59 C60 -51.2(6) no
C55 C57 C59 O23 -54.3(6) no
C55 C57 C59 C60 -172.5(4) no
